data_4122019
loop_
_publ_author_name
'Lee, Sarah Yunmi'
'Neufeind, Stefan'
'Fu, Gregory C.'

_publ_section_title
;
 Enantioselective Nucleophile-Catalyzed Synthesis of Tertiary Alkyl
 Fluorides via the \a-Fluorination of Ketenes: Synthetic and Mechanistic
 Studies.
;
_journal_issue 25
_journal_name_full 'Journal of the American Chemical Society'
_journal_page_first 8899
_journal_page_last 8902
_journal_paper_doi 10.1021/ja5044209
_journal_volume 136
_journal_year 2014
_chemical_formula_sum 'C41.59 H60.47 B11 Cl0.7 F Fe N2 O'
_chemical_formula_weight 823.22
_chemical_name_systematic
; 
 ? 
;
_space_group_crystal_system orthorhombic
_space_group_IT_number 19
_space_group_name_Hall 'P 2ac 2ab'
_space_group_name_H-M_alt 'P 21 21 21'
_symmetry_space_group_name_Hall 'P 2ac 2ab'
_symmetry_space_group_name_H-M 'P 21 21 21'
_atom_sites_solution_hydrogens geom
_atom_sites_solution_primary direct
_atom_sites_solution_secondary difmap
_audit_creation_method SHELXL-2013
_cell_angle_alpha 90
_cell_angle_beta 90
_cell_angle_gamma 90
_cell_formula_units_Z 8
_cell_length_a 14.8695(15)
_cell_length_b 15.973(2)
_cell_length_c 37.274(4)
_cell_measurement_reflns_used 9861
_cell_measurement_temperature 100(2)
_cell_measurement_theta_max 26.75
_cell_measurement_theta_min 2.49
_cell_volume 8853.0(17)
_computing_cell_refinement 'SAINT v8.32B (Bruker-AXS, 2011)'
_computing_data_collection 'APEX2 v2013.6-2 (Bruker-AXS, 2013)'
_computing_data_reduction 'SAINT v8.32B (Bruker-AXS, 2011)'
_computing_molecular_graphics 'Bruker SHELXTL'
_computing_publication_material 'Bruker SHELXTL'
_computing_structure_refinement 'SHELXL-2013 (Sheldrick, 2013)'
_computing_structure_solution 'SHELXS-97 (Sheldrick, 2008)'
_diffrn_ambient_temperature 100(2)
_diffrn_detector_area_resol_mean 8.33
_diffrn_measured_fraction_theta_full 0.975
_diffrn_measured_fraction_theta_max 1.000
_diffrn_measurement_device_type 'Bruker APEX-II CCD'
_diffrn_measurement_method '\f and \w scans'
_diffrn_radiation_type MoK\a
_diffrn_radiation_wavelength 0.71073
_diffrn_reflns_av_R_equivalents 0.0679
_diffrn_reflns_av_unetI/netI 0.0776
_diffrn_reflns_Laue_measured_fraction_full 0.975
_diffrn_reflns_Laue_measured_fraction_max 1.000
_diffrn_reflns_limit_h_max 17
_diffrn_reflns_limit_h_min -17
_diffrn_reflns_limit_k_max 14
_diffrn_reflns_limit_k_min -19
_diffrn_reflns_limit_l_max 44
_diffrn_reflns_limit_l_min -43
_diffrn_reflns_number 65941
_diffrn_reflns_point_group_measured_fraction_full 0.975
_diffrn_reflns_point_group_measured_fraction_max 1.000
_diffrn_reflns_theta_full 25.242
_diffrn_reflns_theta_max 25.027
_diffrn_reflns_theta_min 1.679
_diffrn_source 'fine-focus sealed tube'
_exptl_absorpt_coefficient_mu 0.423
_exptl_absorpt_correction_T_max 0.7458
_exptl_absorpt_correction_T_min 0.6284
_exptl_absorpt_correction_type multi-scan
_exptl_absorpt_process_details 'SADABS (Sheldrick, 2009)'
_exptl_crystal_colour blue
_exptl_crystal_density_diffrn 1.235
_exptl_crystal_density_method 'not measured'
_exptl_crystal_description plate
_exptl_crystal_F_000 3472
_exptl_crystal_size_max 0.400
_exptl_crystal_size_mid 0.250
_exptl_crystal_size_min 0.200
_refine_diff_density_max 0.511
_refine_diff_density_min -0.403
_refine_diff_density_rms 0.058
_refine_ls_abs_structure_details
; 
 Flack x determined using 4047 quotients [(I+)-(I-)]/[(I+)+(I-)] 
 (Parsons and Flack (2004), Acta Cryst. A60, s61). 
;
_refine_ls_abs_structure_Flack -0.006(7)
_refine_ls_extinction_method none
_refine_ls_goodness_of_fit_ref 1.051
_refine_ls_hydrogen_treatment constr
_refine_ls_matrix_type full
_refine_ls_number_parameters 1586
_refine_ls_number_reflns 15615
_refine_ls_number_restraints 3857
_refine_ls_restrained_S_all 0.993
_refine_ls_R_factor_all 0.0960
_refine_ls_R_factor_gt 0.0610
_refine_ls_shift/su_max 0.006
_refine_ls_shift/su_mean 0.000
_refine_ls_structure_factor_coef Fsqd
_refine_ls_weighting_details 'w=1/[\s^2^(Fo^2^)+(0.0783P)^2^+3.4672P] where P=(Fo^2^+2Fc^2^)/3'
_refine_ls_weighting_scheme calc
_refine_ls_wR_factor_gt 0.1396
_refine_ls_wR_factor_ref 0.1563
_reflns_Friedel_coverage 0.825
_reflns_Friedel_fraction_full 0.975
_reflns_Friedel_fraction_max 1.000
_reflns_number_gt 11291
_reflns_number_total 15615
_reflns_threshold_expression 'I > 2\s(I)'
_cod_data_source_file ja5044209_si_003.cif
_cod_data_source_block syl004
_cod_depositor_comments 'Adding full bibliography for 4122019--4122021.cif.'
_cod_original_cell_volume 8853.2(17)
_cod_original_formula_sum 'C41.59 H60.47 B11 Cl0.70 F Fe N2 O'
_cod_database_code 4122019
_shelx_space_group_comment
; 
The symmetry employed for this shelxl refinement is uniquely defined 
by the following loop, which should always be used as a source of 
symmetry information in preference to the above space-group names. 
They are only intended as comments. 
;
_shelx_estimated_absorpt_t_min 0.849
_shelx_estimated_absorpt_t_max 0.920
_shelxl_version_number 2013-3

loop_
_space_group_symop_operation_xyz
'x, y, z'
'-x+1/2, -y, z+1/2'
'-x, y+1/2, -z+1/2'
'x+1/2, -y+1/2, -z'

loop_
_atom_site_label
_atom_site_type_symbol
_atom_site_fract_x
_atom_site_fract_y
_atom_site_fract_z
_atom_site_U_iso_or_equiv
_atom_site_adp_type
_atom_site_occupancy
_atom_site_site_symmetry_order
_atom_site_calc_flag
_atom_site_refinement_flags_posn
_atom_site_refinement_flags_adp
_atom_site_refinement_flags_occupancy
_atom_site_disorder_assembly
_atom_site_disorder_group
Fe1 Fe 0.72384(5) 0.49008(6) 0.35841(2) 0.0353(3) Uani 1 1 d D U . . .
C1 C 0.6922(8) 0.6144(8) 0.3519(4) 0.047(2) Uani 0.541(11) 1 d D U P A 1
C2 C 0.6989(9) 0.5771(8) 0.3181(3) 0.046(2) Uani 0.541(11) 1 d D U P A 1
C3 C 0.7871(8) 0.5445(9) 0.3143(3) 0.041(2) Uani 0.541(11) 1 d D U P A 1
C4 C 0.8352(8) 0.5606(13) 0.3467(4) 0.0409(18) Uani 0.541(11) 1 d D U P A 1
C5 C 0.7770(9) 0.6062(9) 0.3701(4) 0.046(2) Uani 0.541(11) 1 d D U P A 1
C6 C 0.6119(9) 0.6586(10) 0.3670(5) 0.064(4) Uani 0.541(11) 1 d D U P A 1
H6A H 0.5586 0.6442 0.3528 0.096 Uiso 0.541(11) 1 calc R U P A 1
H6B H 0.6218 0.7192 0.3660 0.096 Uiso 0.541(11) 1 calc R U P A 1
H6C H 0.6029 0.6413 0.3920 0.096 Uiso 0.541(11) 1 calc R U P A 1
C7 C 0.6271(10) 0.5761(11) 0.2887(5) 0.060(4) Uani 0.541(11) 1 d D U P A 1
H7A H 0.5689 0.5921 0.2990 0.091 Uiso 0.541(11) 1 calc R U P A 1
H7B H 0.6227 0.5197 0.2785 0.091 Uiso 0.541(11) 1 calc R U P A 1
H7C H 0.6436 0.6158 0.2698 0.091 Uiso 0.541(11) 1 calc R U P A 1
C8 C 0.8246(12) 0.5058(11) 0.2805(3) 0.057(4) Uani 0.541(11) 1 d D U P A 1
H8A H 0.7763 0.4770 0.2675 0.086 Uiso 0.541(11) 1 calc R U P A 1
H8B H 0.8717 0.4655 0.2868 0.086 Uiso 0.541(11) 1 calc R U P A 1
H8C H 0.8500 0.5498 0.2653 0.086 Uiso 0.541(11) 1 calc R U P A 1
C9 C 0.9337(9) 0.542(2) 0.3524(6) 0.053(4) Uani 0.541(11) 1 d D U P A 1
H9A H 0.9498 0.4905 0.3398 0.080 Uiso 0.541(11) 1 calc R U P A 1
H9B H 0.9454 0.5352 0.3781 0.080 Uiso 0.541(11) 1 calc R U P A 1
H9C H 0.9698 0.5886 0.3431 0.080 Uiso 0.541(11) 1 calc R U P A 1
C10 C 0.8014(13) 0.6397(13) 0.4064(4) 0.069(5) Uani 0.541(11) 1 d D U P A 1
H10A H 0.7551 0.6236 0.4238 0.103 Uiso 0.541(11) 1 calc R U P A 1
H10B H 0.8056 0.7009 0.4053 0.103 Uiso 0.541(11) 1 calc R U P A 1
H10C H 0.8595 0.6165 0.4138 0.103 Uiso 0.541(11) 1 calc R U P A 1
C1A C 0.6956(9) 0.6116(9) 0.3703(4) 0.048(2) Uani 0.459(11) 1 d D U P A 2
C2A C 0.6817(9) 0.5959(11) 0.3332(4) 0.047(2) Uani 0.459(11) 1 d D U P A 2
C3A C 0.7637(10) 0.5647(11) 0.3180(4) 0.042(2) Uani 0.459(11) 1 d D U P A 2
C4A C 0.8306(9) 0.5652(15) 0.3459(5) 0.041(2) Uani 0.459(11) 1 d D U P A 2
C5A C 0.7882(10) 0.5936(11) 0.3780(4) 0.044(2) Uani 0.459(11) 1 d D U P A 2
C6A C 0.6284(11) 0.6487(12) 0.3958(6) 0.064(4) Uani 0.459(11) 1 d D U P A 2
H6A1 H 0.6360 0.7096 0.3966 0.095 Uiso 0.459(11) 1 calc R U P A 2
H6A2 H 0.6379 0.6255 0.4199 0.095 Uiso 0.459(11) 1 calc R U P A 2
H6A3 H 0.5674 0.6353 0.3877 0.095 Uiso 0.459(11) 1 calc R U P A 2
C7A C 0.5928(10) 0.6026(13) 0.3143(6) 0.061(4) Uani 0.459(11) 1 d D U P A 2
H7A1 H 0.5713 0.5465 0.3080 0.091 Uiso 0.459(11) 1 calc R U P A 2
H7A2 H 0.6000 0.6360 0.2924 0.091 Uiso 0.459(11) 1 calc R U P A 2
H7A3 H 0.5491 0.6298 0.3301 0.091 Uiso 0.459(11) 1 calc R U P A 2
C8A C 0.7788(13) 0.5333(12) 0.2810(4) 0.050(4) Uani 0.459(11) 1 d D U P A 2
H8A1 H 0.8111 0.4798 0.2819 0.076 Uiso 0.459(11) 1 calc R U P A 2
H8A2 H 0.8145 0.5741 0.2675 0.076 Uiso 0.459(11) 1 calc R U P A 2
H8A3 H 0.7207 0.5251 0.2690 0.076 Uiso 0.459(11) 1 calc R U P A 2
C9A C 0.9273(11) 0.539(3) 0.3411(7) 0.051(5) Uani 0.459(11) 1 d D U P A 2
H9A1 H 0.9632 0.5874 0.3338 0.076 Uiso 0.459(11) 1 calc R U P A 2
H9A2 H 0.9309 0.4953 0.3227 0.076 Uiso 0.459(11) 1 calc R U P A 2
H9A3 H 0.9505 0.5170 0.3639 0.076 Uiso 0.459(11) 1 calc R U P A 2
C10A C 0.8329(15) 0.6097(15) 0.4139(5) 0.061(5) Uani 0.459(11) 1 d D U P A 2
H10D H 0.8891 0.5778 0.4153 0.091 Uiso 0.459(11) 1 calc R U P A 2
H10E H 0.7926 0.5922 0.4333 0.091 Uiso 0.459(11) 1 calc R U P A 2
H10F H 0.8460 0.6696 0.4163 0.091 Uiso 0.459(11) 1 calc R U P A 2
C11 C 0.6964(4) 0.3695(4) 0.34365(14) 0.0270(14) Uani 1 1 d . . . . .
C12 C 0.6160(4) 0.4102(4) 0.35433(16) 0.0310(15) Uani 1 1 d . . . . .
H12 H 0.5640 0.4184 0.3400 0.037 Uiso 1 1 calc R U . . .
C13 C 0.6276(4) 0.4362(5) 0.39010(17) 0.0445(19) Uani 1 1 d . . . . .
H13 H 0.5834 0.4641 0.4041 0.053 Uiso 1 1 calc R U . . .
C14 C 0.7141(4) 0.4149(5) 0.40198(16) 0.0419(18) Uani 1 1 d . . . . .
H14 H 0.7386 0.4268 0.4250 0.050 Uiso 1 1 calc R U . . .
C15 C 0.7597(4) 0.3714(4) 0.37293(15) 0.0261(14) Uani 1 1 d . . . . .
C16 C 0.8488(4) 0.3395(4) 0.36835(15) 0.0302(15) Uani 1 1 d . . . . .
N2 N 0.9119(3) 0.3446(4) 0.39315(14) 0.0379(14) Uani 1 1 d . . . . .
C19 C 0.9016(4) 0.3871(6) 0.42797(16) 0.052(2) Uani 1 1 d . . . . .
H19A H 0.8634 0.3537 0.4443 0.063 Uiso 1 1 calc R U . . .
H19B H 0.8740 0.4430 0.4248 0.063 Uiso 1 1 calc R U . . .
C20 C 0.9962(4) 0.3948(6) 0.4426(2) 0.060(2) Uani 1 1 d . . . . .
H20A H 1.0241 0.4484 0.4353 0.072 Uiso 1 1 calc R U . . .
H20B H 0.9966 0.3910 0.4691 0.072 Uiso 1 1 calc R U . . .
C21 C 1.0436(5) 0.3221(5) 0.42610(19) 0.052(2) Uani 1 1 d . . . . .
H21A H 1.0338 0.2710 0.4406 0.062 Uiso 1 1 calc R U . . .
H21B H 1.1091 0.3331 0.4248 0.062 Uiso 1 1 calc R U . . .
C22 C 1.0043(4) 0.3107(5) 0.38817(18) 0.047(2) Uani 1 1 d . . . . .
H22A H 1.0385 0.3432 0.3701 0.057 Uiso 1 1 calc R U . . .
H22B H 1.0032 0.2510 0.3810 0.057 Uiso 1 1 calc R U . . .
C17 C 0.8668(4) 0.3028(4) 0.33404(17) 0.0357(16) Uani 1 1 d . . . . .
H17 H 0.9251 0.2811 0.3295 0.043 Uiso 1 1 calc R U . . .
C18 C 0.8044(4) 0.2978(4) 0.30809(16) 0.0344(15) Uani 1 1 d . . . . .
H18 H 0.8208 0.2718 0.2861 0.041 Uiso 1 1 calc R U . . .
N1 N 0.7181(3) 0.3280(3) 0.31143(12) 0.0269(11) Uani 1 1 d . . . . .
C23 C 0.6546(4) 0.3257(5) 0.28348(16) 0.0347(16) Uani 1 1 d D . . . .
O1 O 0.5919(3) 0.3739(3) 0.28343(12) 0.0491(14) Uani 1 1 d D . . . .
C24 C 0.6662(4) 0.2650(5) 0.25231(17) 0.0412(18) Uani 1 1 d D . . . .
F1 F 0.7106(2) 0.1932(2) 0.26507(9) 0.0440(10) Uani 1 1 d D . . . .
C25 C 0.5730(5) 0.2345(5) 0.23931(17) 0.048(2) Uani 1 1 d D . . . .
H25A H 0.5364 0.2837 0.2324 0.057 Uiso 1 1 calc R U . . .
H25B H 0.5811 0.1995 0.2176 0.057 Uiso 1 1 calc R U . . .
C26 C 0.5230(5) 0.1851(6) 0.26689(17) 0.049(2) Uani 1 1 d D . . . .
C27 C 0.5407(6) 0.0999(6) 0.27124(19) 0.056(2) Uani 1 1 d D . . . .
H27 H 0.5838 0.0738 0.2561 0.067 Uiso 1 1 calc R U . . .
C28 C 0.4974(6) 0.0524(7) 0.2969(2) 0.072(3) Uani 1 1 d D . . . .
H28 H 0.5108 -0.0054 0.2997 0.087 Uiso 1 1 calc R U . . .
C29 C 0.4327(6) 0.0920(8) 0.3187(2) 0.072(3) Uani 1 1 d D . . . .
H29 H 0.4015 0.0601 0.3362 0.087 Uiso 1 1 calc R U . . .
C30 C 0.4142(5) 0.1746(7) 0.3152(2) 0.063(3) Uani 1 1 d D . . . .
H30 H 0.3708 0.2000 0.3303 0.075 Uiso 1 1 calc R U . . .
C31 C 0.4586(4) 0.2224(6) 0.28948(18) 0.051(2) Uani 1 1 d D . . . .
H31 H 0.4454 0.2803 0.2872 0.062 Uiso 1 1 calc R U . . .
C32 C 0.7227(4) 0.3052(5) 0.22318(15) 0.0398(17) Uani 1 1 d D . . . .
C33 C 0.7058(5) 0.3862(6) 0.21185(19) 0.058(2) Uani 1 1 d D . . . .
H33 H 0.6576 0.4163 0.2224 0.070 Uiso 1 1 calc R U . . .
C34 C 0.7558(6) 0.4236(6) 0.1862(2) 0.066(2) Uani 1 1 d D . . . .
H34 H 0.7426 0.4792 0.1789 0.079 Uiso 1 1 calc R U . . .
C35 C 0.8274(5) 0.3799(6) 0.17035(19) 0.057(2) Uani 1 1 d D . . . .
H35 H 0.8642 0.4058 0.1527 0.068 Uiso 1 1 calc R U . . .
C36 C 0.8432(5) 0.2989(6) 0.1808(2) 0.060(2) Uani 1 1 d D . . . .
H36 H 0.8907 0.2682 0.1700 0.072 Uiso 1 1 calc R U . . .
C37 C 0.7910(5) 0.2615(5) 0.20677(18) 0.0500(19) Uani 1 1 d D . . . .
H37 H 0.8023 0.2051 0.2134 0.060 Uiso 1 1 calc R U . . .
Fe2 Fe 0.3011(6) 0.4380(5) 0.5569(2) 0.0305(9) Uani 0.69(3) 1 d D U P B 1
C201 C 0.1900(7) 0.5090(10) 0.5435(4) 0.0379(17) Uani 0.69(3) 1 d D U P B 1
C202 C 0.2380(8) 0.4848(10) 0.5121(3) 0.0403(19) Uani 0.69(3) 1 d D U P B 1
C203 C 0.3273(8) 0.5172(10) 0.5150(3) 0.0411(19) Uani 0.69(3) 1 d D U P B 1
C204 C 0.3342(9) 0.5603(9) 0.5479(4) 0.0408(18) Uani 0.69(3) 1 d D U P B 1
C205 C 0.2501(9) 0.5562(9) 0.5660(4) 0.0375(17) Uani 0.69(3) 1 d D U P B 1
C206 C 0.0937(8) 0.4896(14) 0.5516(5) 0.044(4) Uani 0.69(3) 1 d D U P B 1
H20C H 0.0553 0.5338 0.5417 0.066 Uiso 0.69(3) 1 calc R U P B 1
H20D H 0.0852 0.4865 0.5776 0.066 Uiso 0.69(3) 1 calc R U P B 1
H20E H 0.0775 0.4358 0.5407 0.066 Uiso 0.69(3) 1 calc R U P B 1
C207 C 0.2038(10) 0.4342(12) 0.4809(3) 0.047(4) Uani 0.69(3) 1 d D U P B 1
H20F H 0.1914 0.4715 0.4606 0.070 Uiso 0.69(3) 1 calc R U P B 1
H20G H 0.1484 0.4052 0.4879 0.070 Uiso 0.69(3) 1 calc R U P B 1
H20H H 0.2493 0.3929 0.4739 0.070 Uiso 0.69(3) 1 calc R U P B 1
C208 C 0.3981(10) 0.5083(14) 0.4865(4) 0.053(4) Uani 0.69(3) 1 d D U P B 1
H20I H 0.3911 0.5532 0.4688 0.080 Uiso 0.69(3) 1 calc R U P B 1
H20J H 0.3915 0.4539 0.4746 0.080 Uiso 0.69(3) 1 calc R U P B 1
H20K H 0.4578 0.5120 0.4975 0.080 Uiso 0.69(3) 1 calc R U P B 1
C209 C 0.4171(11) 0.6049(12) 0.5608(6) 0.052(4) Uani 0.69(3) 1 d D U P B 1
H20L H 0.4703 0.5801 0.5495 0.078 Uiso 0.69(3) 1 calc R U P B 1
H20M H 0.4218 0.5993 0.5869 0.078 Uiso 0.69(3) 1 calc R U P B 1
H20N H 0.4133 0.6643 0.5544 0.078 Uiso 0.69(3) 1 calc R U P B 1
C210 C 0.2265(13) 0.5956(11) 0.6015(4) 0.047(3) Uani 0.69(3) 1 d D U P B 1
H21C H 0.2788 0.5932 0.6175 0.071 Uiso 0.69(3) 1 calc R U P B 1
H21D H 0.1763 0.5650 0.6124 0.071 Uiso 0.69(3) 1 calc R U P B 1
H21E H 0.2091 0.6541 0.5977 0.071 Uiso 0.69(3) 1 calc R U P B 1
C211 C 0.3312(4) 0.3833(4) 0.60389(15) 0.0332(10) Uani 1 1 d . U . B 1
C212 C 0.4085(4) 0.3913(5) 0.58270(17) 0.0423(12) Uani 1 1 d . U . B 1
H212 H 0.4623 0.4201 0.5889 0.051 Uiso 1 1 calc R U . B 1
C213 C 0.3908(4) 0.3482(5) 0.55036(17) 0.0472(13) Uani 1 1 d . U . B 1
H213 H 0.4322 0.3429 0.5311 0.057 Uiso 1 1 calc R U . B 1
C214 C 0.3038(5) 0.3145(5) 0.55053(16) 0.0422(11) Uani 1 1 d . U . B 1
H214 H 0.2764 0.2831 0.5318 0.051 Uiso 1 1 calc R U . B 1
C215 C 0.2636(4) 0.3366(4) 0.58455(15) 0.0326(10) Uani 1 1 d . U . B 1
C216 C 0.1769(4) 0.3233(4) 0.59956(15) 0.0284(11) Uani 1 1 d . U . B 1
N202 N 0.1099(4) 0.2852(4) 0.58341(13) 0.0360(12) Uani 1 1 d . U . B 1
C219 C 0.1122(5) 0.2520(5) 0.54632(17) 0.0489(17) Uani 1 1 d . U . B 1
H21F H 0.1516 0.2022 0.5448 0.059 Uiso 1 1 calc R U . B 1
H21G H 0.1343 0.2950 0.5293 0.059 Uiso 1 1 calc R U . B 1
C220 C 0.0170(5) 0.2294(6) 0.5383(2) 0.064(2) Uani 1 1 d . U . B 1
H22C H 0.0141 0.1801 0.5223 0.077 Uiso 1 1 calc R U . B 1
H22D H -0.0145 0.2767 0.5266 0.077 Uiso 1 1 calc R U . B 1
C221 C -0.0245(5) 0.2102(5) 0.5739(2) 0.0538(17) Uani 1 1 d . U . B 1
H22E H -0.0129 0.1514 0.5809 0.065 Uiso 1 1 calc R U . B 1
H22F H -0.0903 0.2198 0.5733 0.065 Uiso 1 1 calc R U . B 1
C222 C 0.0213(4) 0.2704(5) 0.59943(19) 0.0429(15) Uani 1 1 d . U . B 1
H22G H -0.0131 0.3233 0.6014 0.051 Uiso 1 1 calc R U . B 1
H22H H 0.0272 0.2454 0.6236 0.051 Uiso 1 1 calc R U . B 1
C217 C 0.1644(4) 0.3569(4) 0.63518(15) 0.0304(13) Uani 1 1 d . U . B 1
H217 H 0.1076 0.3500 0.6465 0.036 Uiso 1 1 calc R U . B 1
C218 C 0.2298(4) 0.3976(4) 0.65298(15) 0.0331(13) Uani 1 1 d . U . B 1
H218 H 0.2165 0.4180 0.6763 0.040 Uiso 1 1 calc R U . B 1
N201 N 0.3146(3) 0.4114(3) 0.63959(12) 0.0333(11) Uani 1 1 d . U . B 1
C223 C 0.3893(17) 0.4512(16) 0.6569(6) 0.041(3) Uani 0.492(10) 1 d . U P B 1
O201 O 0.4570(11) 0.4695(10) 0.6417(5) 0.052(4) Uani 0.492(10) 1 d . U P B 1
C224 C 0.3749(17) 0.4786(16) 0.6946(6) 0.0444(18) Uani 0.492(10) 1 d . U P B 1
F201 F 0.321(3) 0.4222(17) 0.7141(12) 0.036(3) Uani 0.492(10) 1 d . U P B 1
C225 C 0.4532(14) 0.4941(17) 0.7174(7) 0.050(2) Uani 0.492(10) 1 d . U P B 1
H22I H 0.4346 0.5047 0.7425 0.060 Uiso 0.492(10) 1 calc R U P B 1
H22J H 0.4880 0.5428 0.7086 0.060 Uiso 0.492(10) 1 calc R U P B 1
C226 C 0.509(2) 0.4121(16) 0.7146(8) 0.050(3) Uani 0.492(10) 1 d . U P B 1
C227 C 0.5685(15) 0.3961(14) 0.6869(6) 0.052(3) Uani 0.492(10) 1 d . U P B 1
H227 H 0.5783 0.4362 0.6685 0.063 Uiso 0.492(10) 1 calc R U P B 1
C228 C 0.6129(14) 0.3204(14) 0.6866(5) 0.053(3) Uani 0.492(10) 1 d . U P B 1
H228 H 0.6537 0.3092 0.6675 0.064 Uiso 0.492(10) 1 calc R U P B 1
C229 C 0.6013(14) 0.2612(15) 0.7121(6) 0.054(3) Uani 0.492(10) 1 d . U P B 1
H229 H 0.6350 0.2107 0.7114 0.065 Uiso 0.492(10) 1 calc R U P B 1
C230 C 0.5385(16) 0.2755(17) 0.7396(6) 0.056(3) Uani 0.492(10) 1 d . U P B 1
H230 H 0.5283 0.2340 0.7574 0.067 Uiso 0.492(10) 1 calc R U P B 1
C231 C 0.492(3) 0.350(2) 0.7407(10) 0.052(3) Uani 0.492(10) 1 d . U P B 1
H231 H 0.4482 0.3596 0.7588 0.062 Uiso 0.492(10) 1 calc R U P B 1
C232 C 0.3386(14) 0.5644(12) 0.6956(5) 0.053(2) Uani 0.492(10) 1 d . U P B 1
C233 C 0.3805(14) 0.6313(11) 0.6785(4) 0.056(3) Uani 0.492(10) 1 d . U P B 1
H233 H 0.4356 0.6222 0.6662 0.068 Uiso 0.492(10) 1 calc R U P B 1
C234 C 0.3429(15) 0.7121(12) 0.6791(5) 0.061(3) Uani 0.492(10) 1 d . U P B 1
H234 H 0.3705 0.7578 0.6670 0.073 Uiso 0.492(10) 1 calc R U P B 1
C235 C 0.2612(18) 0.7219(16) 0.6986(7) 0.068(3) Uani 0.492(10) 1 d . U P B 1
H235 H 0.2355 0.7762 0.7004 0.082 Uiso 0.492(10) 1 calc R U P B 1
C236 C 0.2218(17) 0.6619(13) 0.7134(5) 0.066(3) Uani 0.492(10) 1 d . U P B 1
H236 H 0.1647 0.6705 0.7242 0.080 Uiso 0.492(10) 1 calc R U P B 1
C237 C 0.2621(16) 0.5805(12) 0.7142(5) 0.057(3) Uani 0.492(10) 1 d . U P B 1
H237 H 0.2349 0.5372 0.7278 0.068 Uiso 0.492(10) 1 calc R U P B 1
Fe2B Fe 0.2938(13) 0.4531(12) 0.5581(5) 0.0377(19) Uani 0.31(3) 1 d D U P B 2
C01B C 0.1806(15) 0.5215(19) 0.5508(7) 0.037(3) Uani 0.31(3) 1 d D U P B 2
C02B C 0.2240(16) 0.508(2) 0.5172(6) 0.040(3) Uani 0.31(3) 1 d D U P B 2
C03B C 0.3138(17) 0.5399(19) 0.5195(6) 0.042(3) Uani 0.31(3) 1 d D U P B 2
C04B C 0.3225(18) 0.5765(17) 0.5544(7) 0.040(3) Uani 0.31(3) 1 d D U P B 2
C05B C 0.2409(17) 0.5673(17) 0.5735(7) 0.036(3) Uani 0.31(3) 1 d D U P B 2
C06B C 0.0836(16) 0.506(3) 0.5597(10) 0.040(6) Uani 0.31(3) 1 d D U P B 2
H06A H 0.0785 0.4876 0.5846 0.059 Uiso 0.31(3) 1 calc R U P B 2
H06B H 0.0594 0.4632 0.5437 0.059 Uiso 0.31(3) 1 calc R U P B 2
H06C H 0.0496 0.5584 0.5565 0.059 Uiso 0.31(3) 1 calc R U P B 2
C07B C 0.181(2) 0.468(3) 0.4851(7) 0.051(6) Uani 0.31(3) 1 d D U P B 2
H07A H 0.1440 0.5100 0.4725 0.077 Uiso 0.31(3) 1 calc R U P B 2
H07B H 0.1426 0.4218 0.4928 0.077 Uiso 0.31(3) 1 calc R U P B 2
H07C H 0.2275 0.4474 0.4689 0.077 Uiso 0.31(3) 1 calc R U P B 2
C08B C 0.384(2) 0.545(3) 0.4902(8) 0.055(6) Uani 0.31(3) 1 d D U P B 2
H08A H 0.3742 0.5001 0.4728 0.083 Uiso 0.31(3) 1 calc R U P B 2
H08B H 0.4442 0.5391 0.5008 0.083 Uiso 0.31(3) 1 calc R U P B 2
H08C H 0.3797 0.5994 0.4781 0.083 Uiso 0.31(3) 1 calc R U P B 2
C09B C 0.401(2) 0.627(3) 0.5675(11) 0.044(6) Uani 0.31(3) 1 d D U P B 2
H09A H 0.4550 0.6118 0.5540 0.067 Uiso 0.31(3) 1 calc R U P B 2
H09B H 0.4106 0.6161 0.5931 0.067 Uiso 0.31(3) 1 calc R U P B 2
H09C H 0.3883 0.6869 0.5640 0.067 Uiso 0.31(3) 1 calc R U P B 2
C10B C 0.219(3) 0.596(3) 0.6111(8) 0.046(5) Uani 0.31(3) 1 d D U P B 2
H10G H 0.1725 0.6395 0.6101 0.069 Uiso 0.31(3) 1 calc R U P B 2
H10H H 0.2737 0.6198 0.6221 0.069 Uiso 0.31(3) 1 calc R U P B 2
H10I H 0.1981 0.5489 0.6253 0.069 Uiso 0.31(3) 1 calc R U P B 2
C23B C 0.3759(16) 0.4679(14) 0.6591(6) 0.040(3) Uani 0.508(10) 1 d D U P B 2
O01B O 0.4322(10) 0.5023(10) 0.6415(5) 0.044(3) Uani 0.508(10) 1 d D U P B 2
C24B C 0.3668(15) 0.4868(14) 0.6994(5) 0.044(2) Uani 0.508(10) 1 d D U P B 2
F01B F 0.325(3) 0.4166(19) 0.7151(13) 0.043(4) Uani 0.508(10) 1 d D U P B 2
C25B C 0.4693(12) 0.4798(14) 0.7134(6) 0.048(2) Uani 0.508(10) 1 d D U P B 2
H25C H 0.5080 0.5117 0.6967 0.058 Uiso 0.508(10) 1 calc R U P B 2
H25D H 0.4729 0.5077 0.7371 0.058 Uiso 0.508(10) 1 calc R U P B 2
C26B C 0.5082(19) 0.3934(15) 0.7173(8) 0.049(3) Uani 0.508(10) 1 d D U P B 2
C27B C 0.5760(14) 0.3658(13) 0.6938(6) 0.054(3) Uani 0.508(10) 1 d D U P B 2
H27B H 0.5943 0.4014 0.6747 0.064 Uiso 0.508(10) 1 calc R U P B 2
C28B C 0.6166(13) 0.2896(13) 0.6976(6) 0.058(3) Uani 0.508(10) 1 d D U P B 2
H28B H 0.6635 0.2730 0.6818 0.069 Uiso 0.508(10) 1 calc R U P B 2
C29B C 0.5880(13) 0.2367(13) 0.7249(5) 0.056(3) Uani 0.508(10) 1 d D U P B 2
H29B H 0.6147 0.1830 0.7272 0.067 Uiso 0.508(10) 1 calc R U P B 2
C30B C 0.5226(16) 0.2602(15) 0.7484(6) 0.057(3) Uani 0.508(10) 1 d D U P B 2
H30B H 0.5031 0.2229 0.7667 0.068 Uiso 0.508(10) 1 calc R U P B 2
C31B C 0.485(3) 0.339(2) 0.7452(10) 0.051(3) Uani 0.508(10) 1 d D U P B 2
H31B H 0.4421 0.3571 0.7625 0.061 Uiso 0.508(10) 1 calc R U P B 2
C32B C 0.3044(12) 0.5622(10) 0.7030(5) 0.051(2) Uani 0.508(10) 1 d D U P B 2
C33B C 0.3331(13) 0.6399(9) 0.6911(5) 0.059(3) Uani 0.508(10) 1 d D U P B 2
H33B H 0.3919 0.6422 0.6812 0.071 Uiso 0.508(10) 1 calc R U P B 2
C34B C 0.2869(15) 0.7125(13) 0.6919(6) 0.066(3) Uani 0.508(10) 1 d D U P B 2
H34B H 0.3100 0.7635 0.6825 0.080 Uiso 0.508(10) 1 calc R U P B 2
C35B C 0.1988(14) 0.7060(12) 0.7086(5) 0.070(3) Uani 0.508(10) 1 d D U P B 2
H35B H 0.1625 0.7547 0.7109 0.084 Uiso 0.508(10) 1 calc R U P B 2
C36B C 0.1672(13) 0.6307(10) 0.7209(4) 0.063(3) Uani 0.508(10) 1 d D U P B 2
H36B H 0.1092 0.6278 0.7315 0.075 Uiso 0.508(10) 1 calc R U P B 2
C37B C 0.2192(11) 0.5580(10) 0.7181(4) 0.050(2) Uani 0.508(10) 1 d D U P B 2
H37B H 0.1963 0.5061 0.7266 0.060 Uiso 0.508(10) 1 calc R U P B 2
C101 C 0.2969(5) 0.4453(5) 0.38807(17) 0.053(2) Uani 1 1 d D . . . .
H101 H 0.3077 0.4226 0.4124 0.064 Uiso 1 1 calc R U . . .
B1 B 0.2368(5) 0.3867(5) 0.3568(2) 0.0403(19) Uani 1 1 d D . . . .
H1 H 0.2090 0.3228 0.3624 0.048 Uiso 1 1 calc R U . . .
B2 B 0.1903(5) 0.4793(6) 0.3760(2) 0.046(2) Uani 1 1 d D . . . .
H2 H 0.1315 0.4770 0.3947 0.055 Uiso 1 1 calc R U . . .
B3 B 0.2767(5) 0.5502(5) 0.38196(19) 0.0416(19) Uani 1 1 d D . . . .
H3 H 0.2753 0.5958 0.4048 0.050 Uiso 1 1 calc R U . . .
B4 B 0.3788(5) 0.5049(6) 0.3673(2) 0.045(2) Uani 1 1 d D . . . .
H4 H 0.4452 0.5197 0.3799 0.054 Uiso 1 1 calc R U . . .
B5 B 0.3538(4) 0.4043(5) 0.35155(19) 0.0343(18) Uani 1 1 d D . . . .
H5 H 0.4038 0.3521 0.3538 0.041 Uiso 1 1 calc R U . . .
B6 B 0.2807(5) 0.4145(5) 0.31532(18) 0.0386(19) Uani 1 1 d D . . . .
H6 H 0.2819 0.3683 0.2927 0.046 Uiso 1 1 calc R U . . .
B7 B 0.1789(5) 0.4601(5) 0.3299(2) 0.044(2) Uani 1 1 d D . . . .
H7 H 0.1123 0.4450 0.3174 0.052 Uiso 1 1 calc R U . . .
B8 B 0.2040(5) 0.5606(5) 0.34541(19) 0.0399(18) Uani 1 1 d D . . . .
H8 H 0.1539 0.6127 0.3432 0.048 Uiso 1 1 calc R U . . .
B9 B 0.3211(5) 0.5786(5) 0.34020(19) 0.041(2) Uani 1 1 d D . . . .
H9 H 0.3492 0.6425 0.3348 0.049 Uiso 1 1 calc R U . . .
B10 B 0.3675(5) 0.4864(6) 0.32090(19) 0.043(2) Uani 1 1 d D . . . .
H10 H 0.4263 0.4890 0.3022 0.051 Uiso 1 1 calc R U . . .
B11 B 0.2605(5) 0.5212(5) 0.30798(19) 0.041(2) Uani 1 1 d D . . . .
H11 H 0.2484 0.5471 0.2805 0.050 Uiso 1 1 calc R U . . .
C102 C 0.2651(8) 0.9757(8) 0.4296(3) 0.0734(18) Uani 0.708(6) 1 d D U P C 1
H102 H 0.2840 0.9209 0.4198 0.088 Uiso 0.708(6) 1 calc R U P C 1
B12 B 0.1918(8) 0.9796(9) 0.4663(3) 0.0672(19) Uani 0.708(6) 1 d D U P C 1
H12A H 0.1615 0.9241 0.4801 0.081 Uiso 0.708(6) 1 calc R U P C 1
B13 B 0.3094(8) 1.0068(10) 0.4696(3) 0.0694(19) Uani 0.708(6) 1 d D U P C 1
H13A H 0.3572 0.9680 0.4858 0.083 Uiso 0.708(6) 1 calc R U P C 1
B14 B 0.3404(8) 1.0535(10) 0.4295(4) 0.0724(19) Uani 0.708(6) 1 d D U P C 1
H14A H 0.4109 1.0464 0.4193 0.087 Uiso 0.708(6) 1 calc R U P C 1
B15 B 0.2446(7) 1.0559(9) 0.4003(3) 0.0652(18) Uani 0.708(6) 1 d D U P C 1
H15 H 0.2491 1.0499 0.3704 0.078 Uiso 0.708(6) 1 calc R U P C 1
B16 B 0.1553(8) 1.0106(9) 0.4238(3) 0.0624(19) Uani 0.708(6) 1 d D U P C 1
H16 H 0.1015 0.9744 0.4096 0.075 Uiso 0.708(6) 1 calc R U P C 1
B17 B 0.1342(8) 1.0725(9) 0.4607(3) 0.0616(19) Uani 0.708(6) 1 d D U P C 1
H17A H 0.0644 1.0796 0.4716 0.074 Uiso 0.708(6) 1 calc R U P C 1
B18 B 0.2299(9) 1.0708(9) 0.4891(3) 0.0655(19) Uani 0.708(6) 1 d D U P C 1
H18A H 0.2246 1.0758 0.5190 0.079 Uiso 0.708(6) 1 calc R U P C 1
B19 B 0.3175(9) 1.1162(10) 0.4666(3) 0.070(2) Uani 0.708(6) 1 d D U P C 1
H19 H 0.3703 1.1526 0.4813 0.084 Uiso 0.708(6) 1 calc R U P C 1
B20 B 0.2807(8) 1.1447(9) 0.4215(3) 0.0665(19) Uani 0.708(6) 1 d D U P C 1
H20 H 0.3096 1.1977 0.4056 0.080 Uiso 0.708(6) 1 calc R U P C 1
B21 B 0.1647(7) 1.1194(8) 0.4206(3) 0.0539(18) Uani 0.708(6) 1 d D U P C 1
H21 H 0.1154 1.1580 0.4050 0.065 Uiso 0.708(6) 1 calc R U P C 1
B22 B 0.2128(9) 1.1565(9) 0.4610(3) 0.0649(19) Uani 0.708(6) 1 d D U P C 1
H22 H 0.1964 1.2200 0.4719 0.078 Uiso 0.708(6) 1 calc R U P C 1
C02A C 0.2178(15) 0.9584(14) 0.4315(5) 0.070(2) Uani 0.292(6) 1 d D U P C 2
H02A H 0.2020 0.9031 0.4141 0.084 Uiso 0.292(6) 1 calc R U P C 2
B12A B 0.2220(16) 0.9454(14) 0.4773(6) 0.070(2) Uani 0.292(6) 1 d D U P C 2
H12B H 0.2093 0.8845 0.4913 0.084 Uiso 0.292(6) 1 calc R U P C 2
B13A B 0.3209(14) 0.9651(15) 0.4520(7) 0.069(2) Uani 0.292(6) 1 d D U P C 2
H13B H 0.3749 0.9167 0.4490 0.083 Uiso 0.292(6) 1 calc R U P C 2
B14A B 0.2936(16) 1.0309(16) 0.4172(6) 0.070(2) Uani 0.292(6) 1 d D U P C 2
H14B H 0.3295 1.0254 0.3909 0.084 Uiso 0.292(6) 1 calc R U P C 2
B15A B 0.1768(15) 1.0583(17) 0.4203(6) 0.068(2) Uani 0.292(6) 1 d D U P C 2
H15A H 0.1343 1.0721 0.3962 0.081 Uiso 0.292(6) 1 calc R U P C 2
B16A B 0.1346(13) 1.0042(17) 0.4566(6) 0.067(2) Uani 0.292(6) 1 d D U P C 2
H16A H 0.0633 0.9816 0.4561 0.081 Uiso 0.292(6) 1 calc R U P C 2
B17A B 0.1874(15) 1.0398(16) 0.4948(5) 0.066(2) Uani 0.292(6) 1 d D U P C 2
H17B H 0.1505 1.0411 0.5210 0.080 Uiso 0.292(6) 1 calc R U P C 2
B18A B 0.3039(15) 1.0171(16) 0.4918(6) 0.068(2) Uani 0.292(6) 1 d D U P C 2
H18B H 0.3464 1.0036 0.5159 0.081 Uiso 0.292(6) 1 calc R U P C 2
B19A B 0.3459(13) 1.0723(16) 0.4554(7) 0.068(2) Uani 0.292(6) 1 d D U P C 2
H19C H 0.4163 1.0971 0.4548 0.081 Uiso 0.292(6) 1 calc R U P C 2
B20A B 0.2567(15) 1.1292(14) 0.4349(6) 0.067(2) Uani 0.292(6) 1 d D U P C 2
H20O H 0.2666 1.1897 0.4202 0.080 Uiso 0.292(6) 1 calc R U P C 2
B21A B 0.1608(15) 1.1113(16) 0.4621(6) 0.064(2) Uani 0.292(6) 1 d D U P C 2
H21H H 0.1087 1.1608 0.4668 0.077 Uiso 0.292(6) 1 calc R U P C 2
B22A B 0.2671(17) 1.1173(15) 0.4822(6) 0.066(2) Uani 0.292(6) 1 d D U P C 2
H22K H 0.2860 1.1711 0.4999 0.079 Uiso 0.292(6) 1 calc R U P C 2
C1S C 0.8995(13) 0.6889(12) 0.6237(4) 0.118(4) Uani 0.705(7) 1 d D U P D 1
H1S1 H 0.8737 0.7354 0.6379 0.141 Uiso 0.705(7) 1 calc R U P D 1
H1S2 H 0.8522 0.6458 0.6210 0.141 Uiso 0.705(7) 1 calc R U P D 1
Cl1S Cl 0.9847(3) 0.6476(4) 0.64673(13) 0.1090(18) Uani 0.705(7) 1 d D U P D 1
Cl2S Cl 0.9254(5) 0.7254(6) 0.5829(2) 0.166(3) Uani 0.705(7) 1 d D U P D 1
C1T C 0.960(4) 0.661(4) 0.6353(14) 0.133(4) Uani 0.295(7) 1 d D U P D 2
H1T1 H 0.9405 0.6618 0.6604 0.199 Uiso 0.295(7) 1 calc R U P D 2
H1T2 H 1.0259 0.6625 0.6343 0.199 Uiso 0.295(7) 1 calc R U P D 2
H1T3 H 0.9386 0.6092 0.6239 0.199 Uiso 0.295(7) 1 calc R U P D 2
C2T C 0.922(3) 0.735(3) 0.6159(10) 0.133(4) Uani 0.295(7) 1 d D U P D 2
H2T1 H 0.9421 0.7880 0.6274 0.159 Uiso 0.295(7) 1 calc R U P D 2
H2T2 H 0.8554 0.7336 0.6161 0.159 Uiso 0.295(7) 1 calc R U P D 2
C3T C 0.961(3) 0.729(5) 0.5744(10) 0.133(4) Uani 0.295(7) 1 d D U P D 2
H3T1 H 1.0070 0.7716 0.5692 0.159 Uiso 0.295(7) 1 calc R U P D 2
H3T2 H 0.9847 0.6723 0.5688 0.159 Uiso 0.295(7) 1 calc R U P D 2
C4T C 0.871(2) 0.747(3) 0.5548(10) 0.133(4) Uani 0.295(7) 1 d D U P D 2
H4T1 H 0.8278 0.7007 0.5597 0.159 Uiso 0.295(7) 1 calc R U P D 2
H4T2 H 0.8444 0.7992 0.5642 0.159 Uiso 0.295(7) 1 calc R U P D 2
C5T C 0.884(3) 0.755(3) 0.5148(9) 0.133(4) Uani 0.295(7) 1 d D U P D 2
H5T1 H 0.8257 0.7627 0.5031 0.199 Uiso 0.295(7) 1 calc R U P D 2
H5T2 H 0.9125 0.7037 0.5056 0.199 Uiso 0.295(7) 1 calc R U P D 2
H5T3 H 0.9228 0.8030 0.5098 0.199 Uiso 0.295(7) 1 calc R U P D 2
C1U C 0.7592(15) 0.7489(12) 0.4936(5) 0.147(7) Uani 0.705(7) 1 d D U P D 1
H1U1 H 0.8232 0.7557 0.4991 0.220 Uiso 0.705(7) 1 calc R U P D 1
H1U2 H 0.7463 0.7745 0.4702 0.220 Uiso 0.705(7) 1 calc R U P D 1
H1U3 H 0.7444 0.6892 0.4928 0.220 Uiso 0.705(7) 1 calc R U P D 1
C2U C 0.7043(14) 0.7906(14) 0.5218(6) 0.170(5) Uani 0.705(7) 1 d D U P D 1
H2U1 H 0.7211 0.8506 0.5222 0.204 Uiso 0.705(7) 1 calc R U P D 1
H2U2 H 0.7219 0.7666 0.5452 0.204 Uiso 0.705(7) 1 calc R U P D 1
C3U C 0.6024(14) 0.7852(16) 0.5188(6) 0.173(5) Uani 0.705(7) 1 d D U P D 1
H3U1 H 0.5839 0.7257 0.5194 0.208 Uiso 0.705(7) 1 calc R U P D 1
H3U2 H 0.5833 0.8088 0.4954 0.208 Uiso 0.705(7) 1 calc R U P D 1
C4U C 0.5545(15) 0.8331(13) 0.5495(6) 0.158(5) Uani 0.705(7) 1 d D U P D 1
H4U1 H 0.4891 0.8360 0.5446 0.190 Uiso 0.705(7) 1 calc R U P D 1
H4U2 H 0.5780 0.8910 0.5509 0.190 Uiso 0.705(7) 1 calc R U P D 1
C5U C 0.5715(13) 0.7863(12) 0.5861(5) 0.128(5) Uani 0.705(7) 1 d D U P D 1
H5U1 H 0.5393 0.8152 0.6054 0.193 Uiso 0.705(7) 1 calc R U P D 1
H5U2 H 0.6361 0.7860 0.5914 0.193 Uiso 0.705(7) 1 calc R U P D 1
H5U3 H 0.5497 0.7285 0.5843 0.193 Uiso 0.705(7) 1 calc R U P D 1
C1V C 0.650(4) 0.765(3) 0.4762(11) 0.150(8) Uani 0.295(7) 1 d D U P D 2
H1V1 H 0.6668 0.8107 0.4602 0.226 Uiso 0.295(7) 1 calc R U P D 2
H1V2 H 0.5971 0.7357 0.4662 0.226 Uiso 0.295(7) 1 calc R U P D 2
H1V3 H 0.6997 0.7253 0.4784 0.226 Uiso 0.295(7) 1 calc R U P D 2
C2V C 0.625(5) 0.801(3) 0.5141(11) 0.167(6) Uani 0.295(7) 1 d D U P D 2
H2V1 H 0.5720 0.8379 0.5129 0.201 Uiso 0.295(7) 1 calc R U P D 2
H2V2 H 0.6764 0.8328 0.5243 0.201 Uiso 0.295(7) 1 calc R U P D 2
C3V C 0.605(4) 0.720(2) 0.5370(10) 0.167(6) Uani 0.295(7) 1 d D U P D 2
H3V1 H 0.5486 0.6936 0.5287 0.200 Uiso 0.295(7) 1 calc R U P D 2
H3V2 H 0.6546 0.6791 0.5343 0.200 Uiso 0.295(7) 1 calc R U P D 2
C4V C 0.596(4) 0.747(3) 0.5774(10) 0.156(6) Uani 0.295(7) 1 d D U P D 2
H4V1 H 0.5418 0.7221 0.5886 0.188 Uiso 0.295(7) 1 calc R U P D 2
H4V2 H 0.6497 0.7310 0.5914 0.188 Uiso 0.295(7) 1 calc R U P D 2
C5V C 0.587(4) 0.843(3) 0.5742(15) 0.155(9) Uani 0.295(7) 1 d D U P D 2
H5V1 H 0.5870 0.8680 0.5983 0.233 Uiso 0.295(7) 1 calc R U P D 2
H5V2 H 0.5310 0.8572 0.5619 0.233 Uiso 0.295(7) 1 calc R U P D 2
H5V3 H 0.6382 0.8653 0.5605 0.233 Uiso 0.295(7) 1 calc R U P D 2

loop_
_atom_site_aniso_label
_atom_site_aniso_U_11
_atom_site_aniso_U_22
_atom_site_aniso_U_33
_atom_site_aniso_U_23
_atom_site_aniso_U_13
_atom_site_aniso_U_12
Fe1 0.0259(4) 0.0346(6) 0.0455(5) -0.0028(4) -0.0052(4) -0.0021(4)
C1 0.036(3) 0.035(3) 0.070(5) 0.002(5) -0.009(4) 0.000(4)
C2 0.043(4) 0.030(5) 0.066(4) 0.005(3) -0.018(3) -0.004(4)
C3 0.045(4) 0.022(5) 0.057(3) 0.010(3) -0.005(3) -0.005(4)
C4 0.034(3) 0.026(5) 0.063(4) 0.010(4) -0.007(3) -0.004(3)
C5 0.038(4) 0.034(4) 0.065(4) -0.003(4) -0.013(3) -0.004(3)
C6 0.046(5) 0.045(6) 0.101(9) 0.006(7) 0.000(6) 0.013(5)
C7 0.065(7) 0.037(9) 0.079(8) 0.026(7) -0.037(6) -0.016(7)
C8 0.080(10) 0.044(10) 0.047(5) 0.025(5) 0.017(6) -0.007(7)
C9 0.030(2) 0.055(10) 0.075(11) 0.024(11) 0.001(4) -0.008(4)
C10 0.072(10) 0.058(11) 0.075(8) -0.017(8) -0.021(6) -0.008(9)
C1A 0.039(4) 0.033(4) 0.071(5) 0.000(5) -0.007(4) 0.002(5)
C2A 0.036(3) 0.034(5) 0.072(5) 0.004(4) -0.016(3) -0.003(4)
C3A 0.042(4) 0.026(6) 0.059(3) 0.008(3) -0.013(3) -0.002(5)
C4A 0.033(3) 0.028(5) 0.060(4) 0.007(5) -0.009(3) -0.005(3)
C5A 0.037(4) 0.034(5) 0.061(4) -0.001(5) -0.011(3) -0.006(4)
C6A 0.052(7) 0.040(8) 0.098(8) -0.013(8) 0.004(7) 0.007(7)
C7A 0.040(5) 0.043(10) 0.099(10) 0.019(8) -0.027(6) -0.006(6)
C8A 0.059(9) 0.040(10) 0.052(3) 0.016(5) -0.006(5) -0.015(8)
C9A 0.031(3) 0.057(11) 0.065(12) 0.017(11) -0.002(5) -0.008(5)
C10A 0.065(9) 0.048(12) 0.068(6) -0.008(8) -0.022(6) -0.018(8)
C11 0.024(3) 0.031(4) 0.027(3) 0.003(3) 0.001(2) -0.003(3)
C12 0.021(3) 0.039(4) 0.033(3) -0.005(3) 0.006(2) -0.004(3)
C13 0.029(3) 0.066(6) 0.038(4) -0.010(4) 0.007(3) -0.004(4)
C14 0.043(4) 0.061(5) 0.022(3) -0.005(3) 0.005(3) -0.009(4)
C15 0.026(3) 0.028(4) 0.025(3) 0.006(3) 0.000(2) -0.004(3)
C16 0.030(3) 0.036(4) 0.025(3) 0.013(3) -0.003(3) -0.007(3)
N2 0.026(3) 0.050(4) 0.038(3) 0.015(3) -0.002(2) -0.006(3)
C19 0.041(4) 0.096(7) 0.020(3) 0.010(4) -0.010(3) -0.015(4)
C20 0.037(4) 0.104(8) 0.039(4) 0.006(5) -0.003(3) -0.012(5)
C21 0.039(4) 0.062(6) 0.054(4) 0.028(4) -0.021(4) -0.011(4)
C22 0.024(3) 0.069(6) 0.050(4) 0.022(4) -0.006(3) -0.006(4)
C17 0.024(3) 0.040(5) 0.043(4) 0.009(3) 0.000(3) 0.009(3)
C18 0.036(3) 0.037(4) 0.030(3) -0.004(3) 0.002(3) 0.004(3)
N1 0.021(2) 0.033(3) 0.027(2) -0.001(2) 0.000(2) 0.002(2)
C23 0.031(3) 0.043(5) 0.031(3) -0.007(3) -0.003(3) 0.003(3)
O1 0.037(2) 0.065(4) 0.046(3) -0.020(3) -0.020(2) 0.018(3)
C24 0.042(4) 0.047(5) 0.035(4) -0.003(3) -0.009(3) 0.008(4)
F1 0.048(2) 0.045(3) 0.0381(19) -0.0067(18) -0.0026(18) 0.012(2)
C25 0.050(4) 0.062(6) 0.031(4) -0.018(4) -0.002(3) -0.002(4)
C26 0.042(4) 0.071(7) 0.032(4) -0.023(4) -0.004(3) -0.011(4)
C27 0.066(5) 0.061(6) 0.040(4) -0.022(4) 0.007(4) -0.019(5)
C28 0.084(6) 0.078(7) 0.055(5) -0.017(5) 0.003(5) -0.036(6)
C29 0.059(5) 0.114(10) 0.044(5) -0.017(5) 0.003(4) -0.050(6)
C30 0.049(5) 0.090(8) 0.049(5) -0.021(5) 0.004(4) -0.024(5)
C31 0.038(4) 0.075(6) 0.041(4) -0.017(4) -0.007(3) -0.002(4)
C32 0.043(4) 0.050(5) 0.026(3) -0.009(3) -0.008(3) 0.002(4)
C33 0.056(5) 0.077(7) 0.041(4) 0.008(4) -0.001(4) 0.022(5)
C34 0.077(6) 0.069(7) 0.051(5) 0.013(5) -0.008(4) 0.019(5)
C35 0.068(5) 0.063(6) 0.038(4) 0.000(4) -0.002(4) -0.017(5)
C36 0.056(5) 0.065(6) 0.059(5) -0.008(5) 0.024(4) -0.005(5)
C37 0.056(4) 0.041(5) 0.053(4) -0.013(4) 0.009(4) -0.003(4)
Fe2 0.0224(14) 0.045(2) 0.0240(13) 0.0079(13) 0.0006(11) -0.0026(12)
C201 0.028(2) 0.053(4) 0.032(4) 0.012(3) -0.002(3) 0.001(2)
C202 0.034(3) 0.063(5) 0.024(3) 0.013(3) -0.003(2) -0.007(3)
C203 0.034(3) 0.063(4) 0.027(3) 0.013(3) 0.002(2) -0.008(3)
C204 0.036(3) 0.052(3) 0.034(4) 0.013(3) -0.003(3) -0.009(3)
C205 0.037(3) 0.046(3) 0.030(4) 0.010(3) -0.001(3) 0.000(2)
C206 0.028(3) 0.053(10) 0.052(9) 0.012(7) 0.001(4) 0.006(4)
C207 0.043(6) 0.072(10) 0.025(4) 0.012(4) -0.006(4) -0.008(6)
C208 0.043(5) 0.075(11) 0.041(5) 0.026(6) 0.015(4) 0.007(7)
C209 0.045(5) 0.053(8) 0.059(8) 0.009(6) -0.009(6) -0.015(6)
C210 0.058(7) 0.048(6) 0.035(7) 0.007(5) -0.001(5) 0.012(5)
C211 0.033(2) 0.045(3) 0.0216(17) 0.0036(16) -0.0002(15) 0.003(2)
C212 0.028(2) 0.065(4) 0.033(2) 0.011(2) 0.0010(16) 0.007(2)
C213 0.042(2) 0.066(4) 0.034(3) 0.004(2) 0.012(2) 0.015(2)
C214 0.051(3) 0.050(2) 0.026(2) -0.004(2) 0.007(2) 0.006(2)
C215 0.037(2) 0.040(3) 0.020(2) 0.0009(17) 0.0031(16) 0.000(2)
C216 0.037(2) 0.024(3) 0.024(2) 0.000(2) 0.0018(17) -0.001(2)
N202 0.041(2) 0.035(3) 0.032(2) -0.005(2) -0.0020(19) -0.003(2)
C219 0.060(3) 0.053(5) 0.034(3) -0.010(3) -0.009(2) -0.007(3)
C220 0.068(4) 0.069(5) 0.055(3) -0.011(4) -0.021(3) -0.017(4)
C221 0.051(3) 0.046(5) 0.064(4) 0.002(3) -0.019(3) -0.011(3)
C222 0.041(3) 0.041(4) 0.047(3) 0.003(3) -0.003(2) -0.009(3)
C217 0.036(3) 0.031(4) 0.024(2) 0.000(2) 0.0045(19) 0.001(2)
C218 0.044(3) 0.034(4) 0.021(2) -0.004(2) 0.0043(19) -0.001(3)
N201 0.042(2) 0.037(3) 0.0211(16) 0.0023(19) -0.0004(17) -0.007(2)
C223 0.054(4) 0.038(6) 0.031(3) 0.002(4) -0.002(3) -0.016(5)
O201 0.054(7) 0.060(11) 0.043(5) 0.005(8) -0.002(5) -0.023(7)
C224 0.066(4) 0.035(3) 0.032(4) -0.002(3) -0.010(3) -0.008(3)
F201 0.047(6) 0.035(5) 0.026(7) -0.002(6) -0.002(6) 0.010(5)
C225 0.067(5) 0.047(6) 0.037(5) -0.005(4) -0.011(4) -0.009(4)
C226 0.055(4) 0.052(6) 0.043(5) -0.002(4) -0.009(4) -0.010(4)
C227 0.054(6) 0.056(8) 0.047(6) 0.007(5) -0.007(4) -0.003(5)
C228 0.055(6) 0.058(8) 0.045(7) 0.005(5) -0.011(5) 0.000(5)
C229 0.052(6) 0.061(7) 0.049(8) 0.009(5) -0.007(5) 0.005(6)
C230 0.051(6) 0.064(6) 0.052(7) 0.008(5) -0.005(5) 0.004(5)
C231 0.047(6) 0.061(6) 0.047(7) 0.007(5) -0.008(5) 0.001(5)
C232 0.083(5) 0.037(3) 0.038(5) 0.000(4) -0.012(4) -0.002(4)
C233 0.093(7) 0.034(4) 0.042(6) -0.001(5) -0.014(5) -0.005(5)
C234 0.094(7) 0.038(4) 0.052(7) 0.006(5) -0.024(5) 0.000(6)
C235 0.101(8) 0.038(5) 0.066(7) 0.000(5) -0.015(6) 0.005(5)
C236 0.099(7) 0.040(5) 0.060(6) 0.005(5) -0.011(5) 0.012(4)
C237 0.087(7) 0.041(4) 0.043(5) 0.005(5) -0.011(5) 0.010(4)
Fe2B 0.030(4) 0.062(5) 0.021(2) 0.003(3) 0.003(2) -0.005(3)
C01B 0.034(4) 0.054(7) 0.023(5) 0.015(5) 0.000(4) -0.006(4)
C02B 0.038(5) 0.058(7) 0.025(4) 0.008(5) 0.000(4) -0.007(5)
C03B 0.036(5) 0.062(6) 0.028(4) 0.008(4) 0.005(4) -0.005(5)
C04B 0.032(5) 0.061(5) 0.027(5) 0.011(5) -0.001(4) -0.005(5)
C05B 0.031(5) 0.055(5) 0.022(5) 0.012(5) -0.002(4) -0.002(5)
C06B 0.032(4) 0.048(15) 0.038(11) 0.004(12) 0.001(6) -0.003(6)
C07B 0.056(12) 0.067(16) 0.031(6) 0.002(8) -0.013(6) 0.002(10)
C08B 0.054(10) 0.071(16) 0.042(7) 0.010(9) 0.021(8) -0.006(12)
C09B 0.031(8) 0.060(10) 0.043(11) 0.004(10) 0.001(8) -0.003(9)
C10B 0.055(11) 0.053(11) 0.029(8) 0.005(8) 0.006(7) -0.002(10)
C23B 0.054(6) 0.038(7) 0.030(4) 0.006(4) -0.002(3) -0.010(5)
O01B 0.050(8) 0.045(9) 0.036(4) 0.026(7) -0.011(5) -0.009(6)
C24B 0.068(4) 0.034(4) 0.029(4) 0.001(4) -0.008(4) -0.007(3)
F01B 0.056(7) 0.044(5) 0.030(7) 0.013(7) -0.002(7) 0.002(6)
C25B 0.067(4) 0.045(5) 0.033(5) -0.006(5) -0.008(4) -0.010(4)
C26B 0.053(4) 0.052(6) 0.042(5) -0.001(4) -0.007(4) -0.007(4)
C27B 0.051(5) 0.061(7) 0.048(6) 0.001(5) -0.006(4) -0.004(5)
C28B 0.053(5) 0.067(8) 0.053(7) 0.001(6) -0.005(5) 0.002(5)
C29B 0.049(6) 0.066(7) 0.054(8) 0.004(5) -0.012(5) 0.005(5)
C30B 0.052(7) 0.065(6) 0.053(7) 0.011(5) -0.009(5) 0.007(6)
C31B 0.046(6) 0.061(6) 0.047(7) 0.010(4) -0.010(4) 0.002(5)
C32B 0.082(5) 0.037(3) 0.033(5) -0.003(4) -0.014(4) 0.001(4)
C33B 0.089(6) 0.037(4) 0.052(6) 0.001(5) -0.013(5) 0.003(4)
C34B 0.100(7) 0.038(4) 0.061(7) -0.004(5) -0.016(6) 0.007(5)
C35B 0.101(7) 0.040(5) 0.068(7) 0.007(6) -0.013(6) 0.019(6)
C36B 0.091(7) 0.040(6) 0.057(6) 0.001(6) -0.015(6) 0.017(5)
C37B 0.080(6) 0.036(5) 0.034(5) -0.003(5) -0.015(5) 0.009(4)
C101 0.056(4) 0.065(6) 0.038(4) 0.011(4) 0.008(3) 0.010(5)
B1 0.031(4) 0.042(5) 0.048(5) 0.004(4) 0.005(3) 0.001(4)
B2 0.032(4) 0.057(6) 0.048(4) 0.014(4) 0.012(3) 0.011(4)
B3 0.045(4) 0.045(5) 0.035(4) 0.004(4) 0.013(3) 0.007(4)
B4 0.030(4) 0.062(6) 0.043(4) 0.005(5) -0.001(3) -0.005(4)
B5 0.026(3) 0.039(5) 0.038(4) 0.009(4) 0.004(3) 0.006(3)
B6 0.035(4) 0.048(5) 0.033(4) 0.006(3) -0.001(3) 0.005(4)
B7 0.030(4) 0.045(6) 0.057(5) -0.002(4) 0.001(3) 0.005(4)
B8 0.033(4) 0.043(5) 0.043(4) 0.009(4) 0.001(3) 0.002(4)
B9 0.040(4) 0.042(5) 0.040(4) 0.010(4) 0.005(3) 0.002(4)
B10 0.036(4) 0.054(6) 0.038(4) 0.014(4) 0.009(3) 0.005(4)
B11 0.043(4) 0.055(6) 0.026(4) 0.007(4) 0.002(3) 0.011(4)
C102 0.062(4) 0.083(4) 0.075(4) -0.013(3) -0.006(3) 0.020(3)
B12 0.058(4) 0.077(4) 0.066(4) 0.008(3) -0.011(3) 0.008(3)
B13 0.053(3) 0.088(4) 0.067(4) 0.007(4) -0.012(3) 0.014(3)
B14 0.047(3) 0.107(5) 0.064(4) 0.003(4) -0.006(3) 0.012(3)
B15 0.048(4) 0.097(5) 0.051(3) -0.012(3) -0.002(2) 0.013(4)
B16 0.053(3) 0.074(5) 0.060(4) -0.004(4) -0.011(3) 0.004(4)
B17 0.051(3) 0.084(5) 0.049(3) 0.006(4) 0.001(3) 0.015(3)
B18 0.066(4) 0.083(5) 0.047(3) 0.003(3) -0.010(3) 0.012(4)
B19 0.063(4) 0.089(5) 0.057(4) 0.004(3) -0.019(3) -0.002(3)
B20 0.054(4) 0.091(4) 0.055(4) 0.009(3) -0.010(3) -0.003(3)
B21 0.048(3) 0.074(4) 0.039(3) -0.004(3) -0.004(3) 0.008(3)
B22 0.075(4) 0.075(4) 0.045(4) -0.005(3) -0.016(3) 0.011(3)
C02A 0.054(5) 0.089(4) 0.066(4) -0.008(4) -0.007(4) 0.009(4)
B12A 0.057(5) 0.084(5) 0.068(4) 0.001(4) -0.006(4) 0.008(4)
B13A 0.054(4) 0.088(5) 0.064(5) -0.005(4) -0.007(4) 0.010(4)
B14A 0.056(4) 0.094(5) 0.058(4) -0.005(4) -0.003(4) 0.009(4)
B15A 0.055(4) 0.092(5) 0.056(3) -0.004(4) -0.008(3) 0.009(4)
B16A 0.053(4) 0.086(5) 0.062(5) -0.003(4) -0.006(3) 0.007(4)
B17A 0.056(5) 0.087(6) 0.057(3) 0.001(4) -0.006(4) 0.010(4)
B18A 0.056(4) 0.087(6) 0.060(4) -0.001(4) -0.008(4) 0.010(4)
B19A 0.052(4) 0.089(5) 0.062(5) -0.001(4) -0.007(3) 0.007(4)
B20A 0.054(4) 0.089(4) 0.058(4) 0.001(4) -0.005(4) 0.007(4)
B21A 0.053(4) 0.085(5) 0.054(4) -0.001(4) -0.006(4) 0.009(4)
B22A 0.056(5) 0.085(5) 0.058(4) -0.002(4) -0.009(4) 0.008(4)
C1S 0.121(9) 0.098(9) 0.133(7) -0.039(7) -0.032(7) -0.030(7)
Cl1S 0.089(3) 0.137(4) 0.101(3) -0.017(3) 0.030(2) 0.002(3)
Cl2S 0.166(6) 0.162(6) 0.169(6) 0.029(4) -0.063(4) -0.074(5)
C1T 0.132(7) 0.119(7) 0.146(7) -0.016(7) -0.023(7) -0.042(7)
C2T 0.132(7) 0.119(7) 0.146(7) -0.016(7) -0.023(7) -0.042(7)
C3T 0.132(7) 0.119(7) 0.146(7) -0.016(7) -0.023(7) -0.042(7)
C4T 0.132(7) 0.119(7) 0.146(7) -0.016(7) -0.023(7) -0.042(7)
C5T 0.132(7) 0.119(7) 0.146(7) -0.016(7) -0.023(7) -0.042(7)
C1U 0.204(13) 0.075(11) 0.161(14) -0.003(10) 0.089(12) -0.030(12)
C2U 0.196(10) 0.111(10) 0.203(11) -0.039(9) 0.093(10) -0.033(11)
C3U 0.196(10) 0.109(10) 0.214(10) -0.036(9) 0.088(10) -0.030(11)
C4U 0.170(11) 0.096(10) 0.209(11) -0.053(8) 0.072(10) -0.052(10)
C5U 0.101(11) 0.094(12) 0.190(10) -0.094(9) 0.012(10) -0.048(10)
C1V 0.168(17) 0.075(15) 0.208(12) -0.026(10) 0.081(15) -0.015(16)
C2V 0.184(12) 0.107(10) 0.211(11) -0.039(9) 0.083(11) -0.033(11)
C3V 0.187(12) 0.112(10) 0.202(11) -0.039(9) 0.084(11) -0.033(12)
C4V 0.165(13) 0.102(12) 0.202(11) -0.046(10) 0.061(12) -0.049(13)
C5V 0.153(18) 0.104(12) 0.209(19) -0.044(12) 0.041(18) -0.044(17)

loop_
_atom_type_symbol
_atom_type_description
_atom_type_scat_dispersion_real
_atom_type_scat_dispersion_imag
_atom_type_scat_source
C C 0.0033 0.0016 'International Tables Vol C Tables 4.2.6.8 and 6.1.1.4'
H H 0.0000 0.0000 'International Tables Vol C Tables 4.2.6.8 and 6.1.1.4'
B B 0.0013 0.0007 'International Tables Vol C Tables 4.2.6.8 and 6.1.1.4'
Cl Cl 0.1484 0.1585 'International Tables Vol C Tables 4.2.6.8 and 6.1.1.4'
F F 0.0171 0.0103 'International Tables Vol C Tables 4.2.6.8 and 6.1.1.4'
Fe Fe 0.3463 0.8444 'International Tables Vol C Tables 4.2.6.8 and 6.1.1.4'
N N 0.0061 0.0033 'International Tables Vol C Tables 4.2.6.8 and 6.1.1.4'
O O 0.0106 0.0060 'International Tables Vol C Tables 4.2.6.8 and 6.1.1.4'

loop_
_geom_angle_atom_site_label_1
_geom_angle_atom_site_label_2
_geom_angle_atom_site_label_3
_geom_angle
C3A Fe1 C14 166.8(5)
C3A Fe1 C2A 41.5(5)
C14 Fe1 C2A 147.4(5)
C3A Fe1 C1A 70.0(6)
C14 Fe1 C1A 112.1(5)
C2A Fe1 C1A 40.9(4)
C3A Fe1 C15 132.2(5)
C14 Fe1 C15 41.9(2)
C2A Fe1 C15 167.1(5)
C1A Fe1 C15 151.8(5)
C3A Fe1 C4A 41.6(5)
C14 Fe1 C4A 125.9(6)
C2A Fe1 C4A 69.2(7)
C1A Fe1 C4A 69.5(7)
C15 Fe1 C4A 113.7(6)
C3A Fe1 C5A 69.5(6)
C14 Fe1 C5A 103.1(5)
C2A Fe1 C5A 68.7(6)
C1A Fe1 C5A 41.2(5)
C15 Fe1 C5A 122.3(5)
C4A Fe1 C5A 40.8(5)
C3A Fe1 C11 114.6(5)
C14 Fe1 C11 69.1(2)
C2A Fe1 C11 126.7(5)
C1A Fe1 C11 156.4(4)
C15 Fe1 C11 41.3(2)
C4A Fe1 C11 130.3(6)
C5A Fe1 C11 162.0(5)
C3A Fe1 C13 152.7(5)
C14 Fe1 C13 40.3(3)
C2A Fe1 C13 113.7(5)
C1A Fe1 C13 97.5(5)
C15 Fe1 C13 68.9(3)
C4A Fe1 C13 157.2(5)
C5A Fe1 C13 117.5(5)
C11 Fe1 C13 67.6(3)
C14 Fe1 C4 123.7(5)
C15 Fe1 C4 110.8(6)
C11 Fe1 C4 128.5(5)
C13 Fe1 C4 156.8(5)
C3A Fe1 C12 122.9(5)
C14 Fe1 C12 68.6(3)
C2A Fe1 C12 104.0(5)
C1A Fe1 C12 116.6(4)
C15 Fe1 C12 69.3(2)
C4A Fe1 C12 162.5(5)
C5A Fe1 C12 153.4(5)
C11 Fe1 C12 40.4(2)
C13 Fe1 C12 40.2(2)
C4 Fe1 C12 162.9(5)
C14 Fe1 C1 130.6(5)
C15 Fe1 C1 171.1(5)
C11 Fe1 C1 146.4(4)
C13 Fe1 C1 108.3(5)
C4 Fe1 C1 68.2(6)
C12 Fe1 C1 114.4(4)
C2 C1 C5 108.9(9)
C2 C1 C6 126.6(12)
C5 C1 C6 124.4(12)
C2 C1 Fe1 71.2(7)
C5 C1 Fe1 69.9(7)
C6 C1 Fe1 126.5(11)
C1 C2 C3 108.1(9)
C1 C2 C7 126.9(12)
C3 C2 C7 124.8(12)
C1 C2 Fe1 69.2(7)
C3 C2 Fe1 70.2(7)
C7 C2 Fe1 129.4(10)
C2 C3 C4 108.3(10)
C2 C3 C8 125.1(11)
C4 C3 C8 126.5(11)
C2 C3 Fe1 70.0(7)
C4 C3 Fe1 68.5(7)
C8 C3 Fe1 130.9(10)
C3 C4 C5 107.8(10)
C3 C4 C9 124.8(13)
C5 C4 C9 127.0(14)
C3 C4 Fe1 71.1(7)
C5 C4 Fe1 70.2(8)
C9 C4 Fe1 130.3(17)
C4 C5 C1 106.8(10)
C4 C5 C10 125.9(12)
C1 C5 C10 127.3(12)
C4 C5 Fe1 69.2(8)
C1 C5 Fe1 69.3(7)
C10 C5 Fe1 127.2(12)
C1 C6 H6A 109.5
C1 C6 H6B 109.5
H6A C6 H6B 109.5
C1 C6 H6C 109.5
H6A C6 H6C 109.5
H6B C6 H6C 109.5
C2 C7 H7A 109.5
C2 C7 H7B 109.5
H7A C7 H7B 109.5
C2 C7 H7C 109.5
H7A C7 H7C 109.5
H7B C7 H7C 109.5
C3 C8 H8A 109.5
C3 C8 H8B 109.5
H8A C8 H8B 109.5
C3 C8 H8C 109.5
H8A C8 H8C 109.5
H8B C8 H8C 109.5
C4 C9 H9A 109.5
C4 C9 H9B 109.5
H9A C9 H9B 109.5
C4 C9 H9C 109.5
H9A C9 H9C 109.5
H9B C9 H9C 109.5
C5 C10 H10A 109.5
C5 C10 H10B 109.5
H10A C10 H10B 109.5
C5 C10 H10C 109.5
H10A C10 H10C 109.5
H10B C10 H10C 109.5
C2A C1A C5A 107.3(10)
C2A C1A C6A 126.1(13)
C5A C1A C6A 126.2(13)
C2A C1A Fe1 69.5(8)
C5A C1A Fe1 69.8(8)
C6A C1A Fe1 130.7(13)
C1A C2A C3A 108.7(10)
C1A C2A C7A 124.9(14)
C3A C2A C7A 126.1(14)
C1A C2A Fe1 69.6(8)
C3A C2A Fe1 68.4(8)
C7A C2A Fe1 123.2(12)
C2A C3A C4A 107.5(11)
C2A C3A C8A 127.8(13)
C4A C3A C8A 124.7(13)
C2A C3A Fe1 70.1(8)
C4A C3A Fe1 70.5(9)
C8A C3A Fe1 122.7(12)
C5A C4A C3A 107.6(11)
C5A C4A C9A 127.5(15)
C3A C4A C9A 124.9(14)
C5A C4A Fe1 69.6(9)
C3A C4A Fe1 68.0(8)
C9A C4A Fe1 127(2)
C4A C5A C1A 108.7(11)
C4A C5A C10A 126.9(14)
C1A C5A C10A 124.2(13)
C4A C5A Fe1 69.5(9)
C1A C5A Fe1 69.0(8)
C10A C5A Fe1 131.1(14)
C1A C6A H6A1 109.5
C1A C6A H6A2 109.5
H6A1 C6A H6A2 109.5
C1A C6A H6A3 109.5
H6A1 C6A H6A3 109.5
H6A2 C6A H6A3 109.5
C2A C7A H7A1 109.5
C2A C7A H7A2 109.5
H7A1 C7A H7A2 109.5
C2A C7A H7A3 109.5
H7A1 C7A H7A3 109.5
H7A2 C7A H7A3 109.5
C3A C8A H8A1 109.5
C3A C8A H8A2 109.5
H8A1 C8A H8A2 109.5
C3A C8A H8A3 109.5
H8A1 C8A H8A3 109.5
H8A2 C8A H8A3 109.5
C4A C9A H9A1 109.5
C4A C9A H9A2 109.5
H9A1 C9A H9A2 109.5
C4A C9A H9A3 109.5
H9A1 C9A H9A3 109.5
H9A2 C9A H9A3 109.5
C5A C10A H10D 109.5
C5A C10A H10E 109.5
H10D C10A H10E 109.5
C5A C10A H10F 109.5
H10D C10A H10F 109.5
H10E C10A H10F 109.5
N1 C11 C12 130.4(5)
N1 C11 C15 120.4(5)
C12 C11 C15 109.1(5)
N1 C11 Fe1 128.8(4)
C12 C11 Fe1 70.2(4)
C15 C11 Fe1 69.2(3)
C13 C12 C11 107.4(5)
C13 C12 Fe1 69.6(4)
C11 C12 Fe1 69.4(3)
C13 C12 H12 126.3
C11 C12 H12 126.3
Fe1 C12 H12 126.3
C14 C13 C12 109.8(6)
C14 C13 Fe1 69.1(4)
C12 C13 Fe1 70.3(3)
C14 C13 H13 125.1
C12 C13 H13 125.1
Fe1 C13 H13 127.2
C13 C14 C15 108.0(5)
C13 C14 Fe1 70.6(4)
C15 C14 Fe1 69.7(3)
C13 C14 H14 126.0
C15 C14 H14 126.0
Fe1 C14 H14 125.3
C16 C15 C11 120.5(5)
C16 C15 C14 133.7(5)
C11 C15 C14 105.6(5)
C16 C15 Fe1 122.8(4)
C11 C15 Fe1 69.5(3)
C14 C15 Fe1 68.4(4)
N2 C16 C15 123.6(6)
N2 C16 C17 121.2(6)
C15 C16 C17 115.2(5)
C16 N2 C19 124.9(6)
C16 N2 C22 123.1(6)
C19 N2 C22 111.9(5)
N2 C19 C20 105.0(6)
N2 C19 H19A 110.8
C20 C19 H19A 110.8
N2 C19 H19B 110.8
C20 C19 H19B 110.8
H19A C19 H19B 108.8
C21 C20 C19 103.1(7)
C21 C20 H20A 111.1
C19 C20 H20A 111.1
C21 C20 H20B 111.1
C19 C20 H20B 111.1
H20A C20 H20B 109.1
C20 C21 C22 106.9(6)
C20 C21 H21A 110.3
C22 C21 H21A 110.3
C20 C21 H21B 110.3
C22 C21 H21B 110.3
H21A C21 H21B 108.6
N2 C22 C21 101.1(6)
N2 C22 H22A 111.5
C21 C22 H22A 111.5
N2 C22 H22B 111.5
C21 C22 H22B 111.5
H22A C22 H22B 109.4
C18 C17 C16 122.6(6)
C18 C17 H17 118.7
C16 C17 H17 118.7
C17 C18 N1 123.9(6)
C17 C18 H18 118.1
N1 C18 H18 118.1
C18 N1 C23 123.3(5)
C18 N1 C11 117.1(5)
C23 N1 C11 119.4(5)
O1 C23 N1 120.1(6)
O1 C23 C24 119.4(5)
N1 C23 C24 120.4(6)
F1 C24 C32 109.1(5)
F1 C24 C23 108.3(5)
C32 C24 C23 109.8(6)
F1 C24 C25 105.7(6)
C32 C24 C25 113.9(5)
C23 C24 C25 109.8(5)
C26 C25 C24 113.3(6)
C26 C25 H25A 108.9
C24 C25 H25A 108.9
C26 C25 H25B 108.9
C24 C25 H25B 108.9
H25A C25 H25B 107.7
C27 C26 C31 118.1(8)
C27 C26 C25 120.1(7)
C31 C26 C25 121.8(8)
C28 C27 C26 121.9(8)
C28 C27 H27 119.0
C26 C27 H27 119.0
C27 C28 C29 118.1(10)
C27 C28 H28 121.0
C29 C28 H28 121.0
C30 C29 C28 121.4(9)
C30 C29 H29 119.3
C28 C29 H29 119.3
C29 C30 C31 120.3(8)
C29 C30 H30 119.9
C31 C30 H30 119.9
C30 C31 C26 120.2(9)
C30 C31 H31 119.9
C26 C31 H31 119.9
C37 C32 C33 118.2(7)
C37 C32 C24 120.8(7)
C33 C32 C24 121.0(6)
C34 C33 C32 122.0(8)
C34 C33 H33 119.0
C32 C33 H33 119.0
C33 C34 C35 119.7(8)
C33 C34 H34 120.2
C35 C34 H34 120.2
C36 C35 C34 118.6(8)
C36 C35 H35 120.7
C34 C35 H35 120.7
C35 C36 C37 120.9(8)
C35 C36 H36 119.6
C37 C36 H36 119.6
C32 C37 C36 120.6(7)
C32 C37 H37 119.7
C36 C37 H37 119.7
C213 Fe2 C214 41.4(3)
C213 Fe2 C215 70.3(4)
C214 Fe2 C215 42.5(3)
C213 Fe2 C212 41.5(3)
C214 Fe2 C212 70.9(4)
C215 Fe2 C212 70.9(4)
C213 Fe2 C211 68.9(4)
C214 Fe2 C211 70.6(4)
C215 Fe2 C211 42.2(3)
C212 Fe2 C211 40.8(3)
C213 Fe2 C204 120.8(5)
C214 Fe2 C204 157.6(5)
C215 Fe2 C204 158.0(5)
C212 Fe2 C204 104.0(5)
C211 Fe2 C204 120.4(5)
C213 Fe2 C203 103.1(5)
C214 Fe2 C203 121.2(5)
C215 Fe2 C203 161.3(5)
C212 Fe2 C203 116.3(5)
C211 Fe2 C203 153.1(5)
C204 Fe2 C203 40.3(3)
C213 Fe2 C202 118.2(5)
C214 Fe2 C202 105.9(5)
C215 Fe2 C202 125.9(5)
C212 Fe2 C202 152.5(5)
C211 Fe2 C202 165.6(5)
C204 Fe2 C202 68.2(4)
C203 Fe2 C202 40.8(3)
C213 Fe2 C205 159.1(5)
C214 Fe2 C205 159.3(5)
C215 Fe2 C205 123.7(5)
C212 Fe2 C205 123.6(5)
C211 Fe2 C205 109.7(5)
C204 Fe2 C205 40.6(3)
C203 Fe2 C205 68.3(4)
C202 Fe2 C205 68.5(4)
C213 Fe2 C201 155.4(5)
C214 Fe2 C201 122.1(5)
C215 Fe2 C201 110.3(5)
C212 Fe2 C201 163.0(5)
C211 Fe2 C201 129.0(5)
C204 Fe2 C201 68.2(4)
C203 Fe2 C201 68.2(4)
C202 Fe2 C201 40.4(3)
C205 Fe2 C201 40.8(3)
C202 C201 C205 108.1(7)
C202 C201 C206 126.2(9)
C205 C201 C206 125.7(9)
C202 C201 Fe2 69.5(5)
C205 C201 Fe2 69.5(6)
C206 C201 Fe2 127.1(10)
C201 C202 C203 107.8(7)
C201 C202 C207 127.6(8)
C203 C202 C207 124.6(8)
C201 C202 Fe2 70.1(5)
C203 C202 Fe2 69.2(5)
C207 C202 Fe2 125.9(9)
C204 C203 C202 108.1(7)
C204 C203 C208 127.6(9)
C202 C203 C208 124.2(9)
C204 C203 Fe2 69.7(6)
C202 C203 Fe2 70.0(5)
C208 C203 Fe2 128.0(9)
C203 C204 C205 109.0(8)
C203 C204 C209 124.7(9)
C205 C204 C209 126.3(9)
C203 C204 Fe2 70.0(6)
C205 C204 Fe2 70.5(6)
C209 C204 Fe2 126.8(10)
C204 C205 C201 107.0(7)
C204 C205 C210 127.0(9)
C201 C205 C210 126.0(9)
C204 C205 Fe2 68.9(6)
C201 C205 Fe2 69.6(6)
C210 C205 Fe2 127.8(9)
C201 C206 H20C 109.5
C201 C206 H20D 109.5
H20C C206 H20D 109.5
C201 C206 H20E 109.5
H20C C206 H20E 109.5
H20D C206 H20E 109.5
C202 C207 H20F 109.5
C202 C207 H20G 109.5
H20F C207 H20G 109.5
C202 C207 H20H 109.5
H20F C207 H20H 109.5
H20G C207 H20H 109.5
C203 C208 H20I 109.5
C203 C208 H20J 109.5
H20I C208 H20J 109.5
C203 C208 H20K 109.5
H20I C208 H20K 109.5
H20J C208 H20K 109.5
C204 C209 H20L 109.5
C204 C209 H20M 109.5
H20L C209 H20M 109.5
C204 C209 H20N 109.5
H20L C209 H20N 109.5
H20M C209 H20N 109.5
C205 C210 H21C 109.5
C205 C210 H21D 109.5
H21C C210 H21D 109.5
C205 C210 H21E 109.5
H21C C210 H21E 109.5
H21D C210 H21E 109.5
C212 C211 N201 129.7(6)
C212 C211 C215 109.7(5)
N201 C211 C215 120.6(5)
C212 C211 Fe2 69.6(4)
N201 C211 Fe2 129.6(5)
C215 C211 Fe2 68.6(4)
C211 C212 C213 106.4(6)
C211 C212 Fe2 69.6(4)
C213 C212 Fe2 67.9(5)
C211 C212 H212 126.8
C213 C212 H212 126.8
Fe2 C212 H212 127.3
C214 C213 C212 110.8(6)
C214 C213 Fe2 69.8(5)
C212 C213 Fe2 70.5(5)
C214 C213 H213 124.6
C212 C213 H213 124.6
Fe2 C213 H213 126.7
C213 C214 C215 106.9(6)
C213 C214 Fe2 68.8(5)
C215 C214 Fe2 69.2(5)
C213 C214 H214 126.5
C215 C214 H214 126.5
Fe2 C214 H214 127.1
C216 C215 C211 120.8(5)
C216 C215 C214 133.1(6)
C211 C215 C214 106.1(5)
C216 C215 Fe2 125.2(5)
C211 C215 Fe2 69.2(4)
C214 C215 Fe2 68.3(5)
N202 C216 C215 125.2(5)
N202 C216 C217 119.8(5)
C215 C216 C217 115.0(5)
C216 N202 C222 124.7(5)
C216 N202 C219 125.2(6)
C222 N202 C219 110.1(5)
N202 C219 C220 104.5(6)
N202 C219 H21F 110.8
C220 C219 H21F 110.8
N202 C219 H21G 110.8
C220 C219 H21G 110.8
H21F C219 H21G 108.9
C219 C220 C221 105.4(6)
C219 C220 H22C 110.7
C221 C220 H22C 110.7
C219 C220 H22D 110.7
C221 C220 H22D 110.7
H22C C220 H22D 108.8
C220 C221 C222 104.0(6)
C220 C221 H22E 111.0
C222 C221 H22E 111.0
C220 C221 H22F 111.0
C222 C221 H22F 111.0
H22E C221 H22F 109.0
N202 C222 C221 104.5(6)
N202 C222 H22G 110.9
C221 C222 H22G 110.9
N202 C222 H22H 110.9
C221 C222 H22H 110.9
H22G C222 H22H 108.9
C218 C217 C216 122.7(6)
C218 C217 H217 118.6
C216 C217 H217 118.6
C217 C218 N201 124.2(5)
C217 C218 H218 117.9
N201 C218 H218 117.9
C218 N201 C211 116.5(5)
C218 N201 C223 128.3(10)
C211 N201 C223 115.2(10)
O201 C223 N201 123.3(19)
O201 C223 C224 120(2)
N201 C223 C224 116.3(19)
F201 C224 C225 105(3)
F201 C224 C232 112(2)
C225 C224 C232 96.8(19)
F201 C224 C223 112(2)
C225 C224 C223 119(2)
C232 C224 C223 110.5(18)
C224 C225 C226 104(2)
C224 C225 H22I 110.9
C226 C225 H22I 110.9
C224 C225 H22J 110.9
C226 C225 H22J 110.9
H22I C225 H22J 108.9
C227 C226 C231 120(2)
C227 C226 C225 123.3(19)
C231 C226 C225 116(2)
C228 C227 C226 118.3(18)
C228 C227 H227 120.8
C226 C227 H227 120.8
C229 C228 C227 123.1(19)
C229 C228 H228 118.4
C227 C228 H228 118.4
C228 C229 C230 119.0(19)
C228 C229 H229 120.5
C230 C229 H229 120.5
C231 C230 C229 119.6(19)
C231 C230 H230 120.2
C229 C230 H230 120.2
C230 C231 C226 120(2)
C230 C231 H231 120.2
C226 C231 H231 120.2
C237 C232 C233 117.7(18)
C237 C232 C224 119.8(18)
C233 C232 C224 122.6(17)
C232 C233 C234 121.2(19)
C232 C233 H233 119.4
C234 C233 H233 119.4
C233 C234 C235 116.6(19)
C233 C234 H234 121.7
C235 C234 H234 121.7
C236 C235 C234 123(2)
C236 C235 H235 118.6
C234 C235 H235 118.6
C235 C236 C237 120(2)
C235 C236 H236 119.8
C237 C236 H236 119.8
C232 C237 C236 120.9(19)
C232 C237 H237 119.5
C236 C237 H237 119.5
C03B Fe2B C04B 41.4(6)
C03B Fe2B C01B 69.9(8)
C04B Fe2B C01B 68.9(8)
C03B Fe2B C02B 41.3(5)
C04B Fe2B C02B 68.7(8)
C01B Fe2B C02B 41.0(5)
C03B Fe2B C05B 69.3(7)
C04B Fe2B C05B 40.5(5)
C01B Fe2B C05B 40.9(5)
C02B Fe2B C05B 68.5(7)
C02B C01B C05B 108.2(13)
C02B C01B C06B 127.2(17)
C05B C01B C06B 123.7(17)
C02B C01B Fe2B 70.1(10)
C05B C01B Fe2B 71.1(10)
C06B C01B Fe2B 133(2)
C01B C02B C03B 108.5(12)
C01B C02B C07B 124.8(17)
C03B C02B C07B 126.7(17)
C01B C02B Fe2B 68.9(10)
C03B C02B Fe2B 68.6(9)
C07B C02B Fe2B 129.2(19)
C04B C03B C02B 106.5(12)
C04B C03B C08B 124.8(17)
C02B C03B C08B 128.4(17)
C04B C03B Fe2B 69.3(10)
C02B C03B Fe2B 70.2(10)
C08B C03B Fe2B 131(2)
C05B C04B C03B 109.7(13)
C05B C04B C09B 123.9(16)
C03B C04B C09B 125.9(17)
C05B C04B Fe2B 71.5(10)
C03B C04B Fe2B 69.2(10)
C09B C04B Fe2B 132(2)
C04B C05B C01B 107.1(12)
C04B C05B C10B 128.0(17)
C01B C05B C10B 124.9(17)
C04B C05B Fe2B 68.0(10)
C01B C05B Fe2B 67.9(10)
C10B C05B Fe2B 128(2)
C01B C06B H06A 109.5
C01B C06B H06B 109.5
H06A C06B H06B 109.5
C01B C06B H06C 109.5
H06A C06B H06C 109.5
H06B C06B H06C 109.5
C02B C07B H07A 109.5
C02B C07B H07B 109.5
H07A C07B H07B 109.5
C02B C07B H07C 109.5
H07A C07B H07C 109.5
H07B C07B H07C 109.5
C03B C08B H08A 109.5
C03B C08B H08B 109.5
H08A C08B H08B 109.5
C03B C08B H08C 109.5
H08A C08B H08C 109.5
H08B C08B H08C 109.5
C04B C09B H09A 109.5
C04B C09B H09B 109.5
H09A C09B H09B 109.5
C04B C09B H09C 109.5
H09A C09B H09C 109.5
H09B C09B H09C 109.5
C05B C10B H10G 109.5
C05B C10B H10H 109.5
H10G C10B H10H 109.5
C05B C10B H10I 109.5
H10G C10B H10I 109.5
H10H C10B H10I 109.5
O01B C23B C24B 120(2)
F01B C24B C32B 109(2)
F01B C24B C23B 107(2)
C32B C24B C23B 107.1(15)
F01B C24B C25B 103(2)
C32B C24B C25B 126.9(18)
C23B C24B C25B 102.7(16)
C26B C25B C24B 117.2(18)
C26B C25B H25C 108.0
C24B C25B H25C 108.0
C26B C25B H25D 108.0
C24B C25B H25D 108.0
H25C C25B H25D 107.2
C31B C26B C27B 116.6(16)
C31B C26B C25B 123(2)
C27B C26B C25B 120.3(17)
C28B C27B C26B 122.2(16)
C28B C27B H27B 118.9
C26B C27B H27B 118.9
C27B C28B C29B 118.8(17)
C27B C28B H28B 120.6
C29B C28B H28B 120.6
C30B C29B C28B 121.5(17)
C30B C29B H29B 119.2
C28B C29B H29B 119.2
C29B C30B C31B 119.0(17)
C29B C30B H30B 120.5
C31B C30B H30B 120.5
C30B C31B C26B 122(2)
C30B C31B H31B 119.1
C26B C31B H31B 119.1
C33B C32B C37B 117.1(16)
C33B C32B C24B 119.4(16)
C37B C32B C24B 123.6(15)
C34B C33B C32B 127.3(18)
C34B C33B H33B 116.3
C32B C33B H33B 116.3
C33B C34B C35B 114.0(19)
C33B C34B H34B 123.0
C35B C34B H34B 123.0
C36B C35B C34B 121.0(17)
C36B C35B H35B 119.5
C34B C35B H35B 119.5
C35B C36B C37B 121.0(17)
C35B C36B H36B 119.5
C37B C36B H36B 119.5
C32B C37B C36B 119.6(16)
C32B C37B H37B 120.2
C36B C37B H37B 120.2
B3 C101 B4 61.8(5)
B3 C101 B5 110.5(5)
B4 C101 B5 60.8(4)
B3 C101 B2 60.0(5)
B4 C101 B2 110.8(5)
B5 C101 B2 111.2(5)
B3 C101 B1 110.3(5)
B4 C101 B1 111.0(5)
B5 C101 B1 61.4(4)
B2 C101 B1 61.7(4)
B3 C101 H101 120.6
B4 C101 H101 119.9
B5 C101 H101 120.1
B2 C101 H101 120.1
B1 C101 H101 119.9
B6 B1 C101 105.4(5)
B6 B1 B7 60.5(4)
C101 B1 B7 105.8(6)
B6 B1 B5 59.5(4)
C101 B1 B5 59.1(4)
B7 B1 B5 108.1(5)
B6 B1 B2 106.9(6)
C101 B1 B2 58.9(4)
B7 B1 B2 59.2(4)
B5 B1 B2 107.1(6)
B6 B1 H1 122.5
C101 B1 H1 123.7
B7 B1 H1 122.0
B5 B1 H1 121.9
B2 B1 H1 122.5
B3 B2 C101 59.5(4)
B3 B2 B8 60.5(4)
C101 B2 B8 107.3(5)
B3 B2 B7 108.3(5)
C101 B2 B7 106.8(5)
B8 B2 B7 60.0(4)
B3 B2 B1 107.9(5)
C101 B2 B1 59.3(4)
B8 B2 B1 108.2(5)
B7 B2 B1 60.0(4)
B3 B2 H2 121.4
C101 B2 H2 122.8
B8 B2 H2 121.6
B7 B2 H2 121.9
B1 B2 H2 121.7
C101 B3 B2 60.4(4)
C101 B3 B8 107.7(6)
B2 B3 B8 60.1(4)
C101 B3 B9 107.7(5)
B2 B3 B9 109.6(5)
B8 B3 B9 61.0(4)
C101 B3 B4 59.5(4)
B2 B3 B4 109.3(6)
B8 B3 B4 109.2(5)
B9 B3 B4 60.5(4)
C101 B3 H3 122.4
B2 B3 H3 120.7
B8 B3 H3 121.3
B9 B3 H3 121.0
B4 B3 H3 121.1
C101 B4 B5 59.7(4)
C101 B4 B10 106.3(5)
B5 B4 B10 59.8(4)
C101 B4 B3 58.8(4)
B5 B4 B3 107.3(5)
B10 B4 B3 106.9(5)
C101 B4 B9 106.2(5)
B5 B4 B9 108.5(5)
B10 B4 B9 60.4(4)
B3 B4 B9 59.3(4)
C101 B4 H4 123.2
B5 B4 H4 121.5
B10 B4 H4 122.3
B3 B4 H4 122.7
B9 B4 H4 121.8
C101 B5 B6 105.6(5)
C101 B5 B4 59.5(4)
B6 B5 B4 107.8(5)
C101 B5 B10 106.6(5)
B6 B5 B10 59.8(4)
B4 B5 B10 60.4(4)
C101 B5 B1 59.5(4)
B6 B5 B1 59.3(4)
B4 B5 B1 108.5(5)
B10 B5 B1 107.8(5)
C101 B5 H5 123.3
B6 B5 H5 122.8
B4 B5 H5 121.2
B10 B5 H5 121.9
B1 B5 H5 121.6
B1 B6 B10 109.9(5)
B1 B6 B5 61.3(4)
B10 B6 B5 60.4(4)
B1 B6 B11 108.9(5)
B10 B6 B11 60.2(4)
B5 B6 B11 108.6(6)
B1 B6 B7 60.6(4)
B10 B6 B7 109.1(6)
B5 B6 B7 109.6(5)
B11 B6 B7 60.0(4)
B1 B6 H6 120.5
B10 B6 H6 120.9
B5 B6 H6 120.8
B11 B6 H6 121.7
B7 B6 H6 121.1
B8 B7 B2 59.6(4)
B8 B7 B11 59.8(4)
B2 B7 B11 107.0(5)
B8 B7 B6 107.3(5)
B2 B7 B6 106.9(5)
B11 B7 B6 59.6(4)
B8 B7 B1 108.6(5)
B2 B7 B1 60.8(5)
B11 B7 B1 107.2(5)
B6 B7 B1 58.9(4)
B8 B7 H7 121.6
B2 B7 H7 122.1
B11 B7 H7 122.4
B6 B7 H7 122.7
B1 B7 H7 121.6
B2 B8 B7 60.4(5)
B2 B8 B3 59.4(4)
B7 B8 B3 107.6(6)
B2 B8 B11 108.1(6)
B7 B8 B11 60.5(4)
B3 B8 B11 106.9(5)
B2 B8 B9 107.9(5)
B7 B8 B9 108.8(6)
B3 B8 B9 59.6(4)
B11 B8 B9 59.9(4)
B2 B8 H8 121.8
B7 B8 H8 121.1
B3 B8 H8 122.7
B11 B8 H8 121.9
B9 B8 H8 121.5
B3 B9 B11 106.2(5)
B3 B9 B4 60.3(4)
B11 B9 B4 106.8(6)
B3 B9 B8 59.4(4)
B11 B9 B8 59.2(4)
B4 B9 B8 107.8(5)
B3 B9 B10 106.9(6)
B11 B9 B10 59.4(4)
B4 B9 B10 59.5(4)
B8 B9 B10 106.9(6)
B3 B9 H9 122.4
B11 B9 H9 122.9
B4 B9 H9 121.8
B8 B9 H9 122.2
B10 B9 H9 122.5
B6 B10 B5 59.8(4)
B6 B10 B11 60.2(4)
B5 B10 B11 108.1(5)
B6 B10 B4 107.4(5)
B5 B10 B4 59.8(4)
B11 B10 B4 107.7(5)
B6 B10 B9 107.9(5)
B5 B10 B9 108.1(5)
B11 B10 B9 59.8(4)
B4 B10 B9 60.1(4)
B6 B10 H10 121.9
B5 B10 H10 121.7
B11 B10 H10 121.7
B4 B10 H10 122.1
B9 B10 H10 121.7
B8 B11 B6 108.0(5)
B8 B11 B10 109.4(5)
B6 B11 B10 59.5(4)
B8 B11 B7 59.7(4)
B6 B11 B7 60.4(4)
B10 B11 B7 108.8(5)
B8 B11 B9 60.9(4)
B6 B11 B9 108.2(5)
B10 B11 B9 60.9(4)
B7 B11 B9 109.0(5)
B8 B11 H11 121.3
B6 B11 H11 122.0
B10 B11 H11 121.0
B7 B11 H11 121.3
B9 B11 H11 120.9
B14 C102 B13 61.8(7)
B14 C102 B15 64.0(7)
B13 C102 B15 114.2(9)
B14 C102 B16 113.0(9)
B13 C102 B16 112.2(9)
B15 C102 B16 60.9(7)
B14 C102 B12 113.2(9)
B13 C102 B12 63.1(7)
B15 C102 B12 111.2(8)
B16 C102 B12 60.0(7)
B14 C102 H102 117.8
B13 C102 H102 118.1
B15 C102 H102 118.6
B16 C102 H102 120.3
B12 C102 H102 119.7
B17 B12 B16 59.5(7)
B17 B12 C102 104.2(9)
B16 B12 C102 59.7(6)
B17 B12 B18 60.8(7)
B16 B12 B18 107.5(9)
C102 B12 B18 101.8(9)
B17 B12 B13 106.4(9)
B16 B12 B13 107.2(9)
C102 B12 B13 57.2(7)
B18 B12 B13 57.5(7)
B17 B12 H12A 122.4
B16 B12 H12A 121.1
C102 B12 H12A 125.6
B18 B12 H12A 123.7
B13 B12 H12A 123.3
C102 B13 B18 106.1(8)
C102 B13 B14 58.2(7)
B18 B13 B14 107.0(9)
C102 B13 B19 105.2(9)
B18 B13 B19 58.9(8)
B14 B13 B19 60.0(7)
C102 B13 B12 59.7(7)
B18 B13 B12 60.5(7)
B14 B13 B12 107.6(8)
B19 B13 B12 107.6(9)
C102 B13 H13A 123.8
B18 B13 H13A 122.4
B14 B13 H13A 122.3
B19 B13 H13A 122.8
B12 B13 H13A 121.2
C102 B14 B20 106.4(9)
C102 B14 B13 60.0(7)
B20 B14 B13 111.9(9)
C102 B14 B19 107.1(9)
B20 B14 B19 63.4(7)
B13 B14 B19 60.6(7)
C102 B14 B15 59.1(7)
B20 B14 B15 58.0(7)
B13 B14 B15 108.7(9)
B19 B14 B15 108.3(8)
C102 B14 H14A 123.5
B20 B14 H14A 120.5
B13 B14 H14A 119.8
B19 B14 H14A 120.7
B15 B14 H14A 122.7
B20 B15 C102 105.7(8)
B20 B15 B21 61.9(7)
C102 B15 B21 106.3(8)
B20 B15 B16 110.5(9)
C102 B15 B16 60.4(7)
B21 B15 B16 60.2(7)
B20 B15 B14 59.2(7)
C102 B15 B14 57.0(7)
B21 B15 B14 107.0(8)
B16 B15 B14 106.9(8)
B20 B15 H15 120.8
C102 B15 H15 124.0
B21 B15 H15 121.6
B16 B15 H15 120.5
B14 B15 H15 123.7
B17 B16 C102 104.8(8)
B17 B16 B12 59.7(7)
C102 B16 B12 60.3(6)
B17 B16 B21 59.9(7)
C102 B16 B21 104.6(9)
B12 B16 B21 108.6(9)
B17 B16 B15 107.5(9)
C102 B16 B15 58.8(7)
B12 B16 B15 109.6(8)
B21 B16 B15 59.5(7)
B17 B16 H16 122.9
C102 B16 H16 124.4
B12 B16 H16 120.3
B21 B16 H16 122.6
B15 B16 H16 121.4
B16 B17 B12 60.8(7)
B16 B17 B21 60.7(7)
B12 B17 B21 110.2(9)
B16 B17 B18 108.8(8)
B12 B17 B18 61.1(7)
B21 B17 B18 108.2(8)
B16 B17 B22 108.5(9)
B12 B17 B22 108.8(8)
B21 B17 B22 60.5(6)
B18 B17 B22 58.8(7)
B16 B17 H17A 121.1
B12 B17 H17A 120.2
B21 B17 H17A 120.7
B18 B17 H17A 121.9
B22 B17 H17A 122.0
B19 B18 B13 61.4(7)
B19 B18 B22 58.9(7)
B13 B18 B22 108.1(9)
B19 B18 B17 108.1(8)
B13 B18 B17 107.9(9)
B22 B18 B17 60.7(7)
B19 B18 B12 110.8(9)
B13 B18 B12 62.0(7)
B22 B18 B12 107.9(8)
B17 B18 B12 58.1(7)
B19 B18 H18A 120.7
B13 B18 H18A 120.7
B22 B18 H18A 122.2
B17 B18 H18A 122.5
B12 B18 H18A 120.8
B22 B19 B18 61.5(7)
B22 B19 B14 107.4(8)
B18 B19 B14 107.2(10)
B22 B19 B13 108.8(9)
B18 B19 B13 59.7(7)
B14 B19 B13 59.4(8)
B22 B19 B20 61.1(6)
B18 B19 B20 109.2(8)
B14 B19 B20 58.0(7)
B13 B19 B20 106.6(9)
B22 B19 H19 120.5
B18 B19 H19 121.0
B14 B19 H19 123.2
B13 B19 H19 122.2
B20 B19 H19 122.0
B15 B20 B14 62.8(7)
B15 B20 B21 59.8(7)
B14 B20 B21 108.1(9)
B15 B20 B22 106.8(9)
B14 B20 B22 103.6(9)
B21 B20 B22 59.5(6)
B15 B20 B19 108.2(9)
B14 B20 B19 58.6(7)
B21 B20 B19 104.6(9)
B22 B20 B19 55.9(6)
B15 B20 H20 120.2
B14 B20 H20 122.0
B21 B20 H20 122.4
B22 B20 H20 124.8
B19 B20 H20 124.2
B17 B21 B15 107.6(9)
B17 B21 B16 59.3(7)
B15 B21 B16 60.3(7)
B17 B21 B22 61.1(7)
B15 B21 B22 106.8(8)
B16 B21 B22 107.9(8)
B17 B21 B20 109.7(8)
B15 B21 B20 58.3(7)
B16 B21 B20 107.7(9)
B22 B21 B20 60.9(6)
B17 B21 H21 121.0
B15 B21 H21 122.9
B16 B21 H21 122.0
B22 B21 H21 121.5
B20 B21 H21 121.4
B19 B22 B18 59.6(7)
B19 B22 B21 110.5(9)
B18 B22 B21 108.0(9)
B19 B22 B17 108.5(9)
B18 B22 B17 60.5(7)
B21 B22 B17 58.5(6)
B19 B22 B20 63.0(7)
B18 B22 B20 109.2(9)
B21 B22 B20 59.6(6)
B17 B22 B20 106.6(8)
B19 B22 H22 119.8
B18 B22 H22 121.5
B21 B22 H22 121.8
B17 B22 H22 122.9
B20 B22 H22 121.1
B14A C02A B16A 111.0(13)
B14A C02A B13A 60.3(10)
B16A C02A B13A 112.0(12)
B14A C02A B12A 111.7(13)
B16A C02A B12A 62.4(10)
B13A C02A B12A 62.2(10)
B14A C02A B15A 62.5(10)
B16A C02A B15A 59.5(10)
B13A C02A B15A 111.0(13)
B12A C02A B15A 110.9(13)
B14A C02A H02A 119.7
B16A C02A H02A 119.9
B13A C02A H02A 119.7
B12A C02A H02A 119.0
B15A C02A H02A 120.4
C02A B12A B17A 105.0(13)
C02A B12A B18A 104.6(13)
B17A B12A B18A 61.3(10)
C02A B12A B13A 58.8(10)
B17A B12A B13A 107.0(13)
B18A B12A B13A 58.3(10)
C02A B12A B16A 58.7(10)
B17A B12A B16A 58.9(10)
B18A B12A B16A 107.2(13)
B13A B12A B16A 106.4(12)
C02A B12A H12B 124.2
B17A B12A H12B 122.2
B18A B12A H12B 122.5
B13A B12A H12B 122.8
B16A B12A H12B 122.5
C02A B13A B14A 59.4(10)
C02A B13A B18A 106.4(12)
B14A B13A B18A 108.7(13)
C02A B13A B19A 106.4(12)
B14A B13A B19A 60.5(10)
B18A B13A B19A 59.9(10)
C02A B13A B12A 59.0(9)
B14A B13A B12A 108.3(12)
B18A B13A B12A 60.4(10)
B19A B13A B12A 108.1(13)
C02A B13A H13B 123.5
B14A B13A H13B 121.1
B18A B13A H13B 121.7
B19A B13A H13B 122.0
B12A B13A H13B 121.6
C02A B14A B13A 60.3(10)
C02A B14A B19A 107.3(12)
B13A B14A B19A 60.8(10)
C02A B14A B20A 106.2(12)
B13A B14A B20A 109.4(13)
B19A B14A B20A 60.4(10)
C02A B14A B15A 60.3(10)
B13A B14A B15A 109.2(13)
B19A B14A B15A 106.6(12)
B20A B14A B15A 57.7(9)
C02A B14A H14B 122.4
B13A B14A H14B 120.0
B19A B14A H14B 122.0
B20A B14A H14B 122.5
B15A B14A H14B 122.4
B16A B15A B20A 109.4(13)
B16A B15A C02A 59.0(10)
B20A B15A C02A 106.4(12)
B16A B15A B21A 60.4(10)
B20A B15A B21A 60.5(10)
C02A B15A B21A 105.6(12)
B16A B15A B14A 106.3(12)
B20A B15A B14A 61.0(10)
C02A B15A B14A 57.2(9)
B21A B15A B14A 107.5(12)
B16A B15A H15A 121.5
B20A B15A H15A 120.7
C02A B15A H15A 124.3
B21A B15A H15A 122.0
B14A B15A H15A 122.8
C02A B16A B17A 105.2(12)
C02A B16A B15A 61.5(10)
B17A B16A B15A 108.4(13)
C02A B16A B21A 108.5(13)
B17A B16A B21A 59.0(10)
B15A B16A B21A 61.6(10)
C02A B16A B12A 58.9(9)
B17A B16A B12A 58.9(10)
B15A B16A B12A 109.8(12)
B21A B16A B12A 107.5(12)
C02A B16A H16A 122.5
B17A B16A H16A 123.5
B15A B16A H16A 119.5
B21A B16A H16A 121.5
B12A B16A H16A 121.9
B21A B17A B16A 61.9(10)
B21A B17A B12A 112.5(13)
B16A B17A B12A 62.2(10)
B21A B17A B18A 108.5(12)
B16A B17A B18A 109.1(13)
B12A B17A B18A 60.4(10)
B21A B17A B22A 60.2(10)
B16A B17A B22A 108.5(13)
B12A B17A B22A 108.2(13)
B18A B17A B22A 58.3(9)
B21A B17A H17B 119.6
B16A B17A H17B 120.2
B12A B17A H17B 119.5
B18A B17A H17B 122.4
B22A B17A H17B 122.9
B13A B18A B22A 108.3(13)
B13A B18A B19A 61.1(10)
B22A B18A B19A 58.7(10)
B13A B18A B12A 61.4(10)
B22A B18A B12A 108.7(13)
B19A B18A B12A 109.8(13)
B13A B18A B17A 107.2(12)
B22A B18A B17A 61.0(10)
B19A B18A B17A 107.2(12)
B12A B18A B17A 58.4(10)
B13A B18A H18B 121.1
B22A B18A H18B 121.5
B19A B18A H18B 121.5
B12A B18A H18B 120.9
B17A B18A H18B 122.8
B22A B19A B18A 60.5(10)
B22A B19A B14A 109.4(12)
B18A B19A B14A 106.5(13)
B22A B19A B13A 108.0(13)
B18A B19A B13A 59.0(10)
B14A B19A B13A 58.6(10)
B22A B19A B20A 61.5(10)
B18A B19A B20A 109.1(13)
B14A B19A B20A 60.9(9)
B13A B19A B20A 108.0(12)
B22A B19A H19C 120.5
B18A B19A H19C 122.2
B14A B19A H19C 122.1
B13A B19A H19C 122.7
B20A B19A H19C 120.5
B15A B20A B21A 61.3(10)
B15A B20A B22A 107.5(13)
B21A B20A B22A 59.1(10)
B15A B20A B19A 108.2(13)
B21A B20A B19A 105.7(13)
B22A B20A B19A 57.0(9)
B15A B20A B14A 61.3(10)
B21A B20A B14A 108.4(13)
B22A B20A B14A 104.1(12)
B19A B20A B14A 58.8(10)
B15A B20A H20O 120.1
B21A B20A H20O 121.6
B22A B20A H20O 124.4
B19A B20A H20O 123.5
B14A B20A H20O 122.5
B17A B21A B22A 61.6(10)
B17A B21A B16A 59.2(10)
B22A B21A B16A 107.5(12)
B17A B21A B20A 109.1(12)
B22A B21A B20A 60.6(9)
B16A B21A B20A 105.6(12)
B17A B21A B15A 105.8(13)
B22A B21A B15A 106.2(12)
B16A B21A B15A 58.0(10)
B20A B21A B15A 58.1(9)
B17A B21A H21H 121.2
B22A B21A H21H 121.1
B16A B21A H21H 123.3
B20A B21A H21H 122.1
B15A B21A H21H 124.2
B19A B22A B18A 60.8(10)
B19A B22A B21A 110.3(13)
B18A B22A B21A 108.8(13)
B19A B22A B17A 108.6(13)
B18A B22A B17A 60.7(10)
B21A B22A B17A 58.2(10)
B19A B22A B20A 61.5(9)
B18A B22A B20A 109.4(13)
B21A B22A B20A 60.2(9)
B17A B22A B20A 106.1(12)
B19A B22A H22K 120.0
B18A B22A H22K 120.6
B21A B22A H22K 121.4
B17A B22A H22K 123.1
B20A B22A H22K 121.7
Cl1S C1S Cl2S 115.6(13)
Cl1S C1S H1S1 108.4
Cl2S C1S H1S1 108.4
Cl1S C1S H1S2 108.4
Cl2S C1S H1S2 108.4
H1S1 C1S H1S2 107.4
C2T C1T H1T1 109.5
C2T C1T H1T2 109.5
H1T1 C1T H1T2 109.5
C2T C1T H1T3 109.5
H1T1 C1T H1T3 109.5
H1T2 C1T H1T3 109.5
C1T C2T C3T 106(2)
C1T C2T H2T1 110.6
C3T C2T H2T1 110.6
C1T C2T H2T2 110.6
C3T C2T H2T2 110.6
H2T1 C2T H2T2 108.8
C4T C3T C2T 97(2)
C4T C3T H3T1 112.3
C2T C3T H3T1 112.3
C4T C3T H3T2 112.3
C2T C3T H3T2 112.3
H3T1 C3T H3T2 109.9
C5T C4T C3T 111(2)
C5T C4T H4T1 109.3
C3T C4T H4T1 109.3
C5T C4T H4T2 109.3
C3T C4T H4T2 109.3
H4T1 C4T H4T2 108.0
C4T C5T H5T1 109.5
C4T C5T H5T2 109.5
H5T1 C5T H5T2 109.5
C4T C5T H5T3 109.5
H5T1 C5T H5T3 109.5
H5T2 C5T H5T3 109.5
C2U C1U H1U1 109.5
C2U C1U H1U2 109.5
H1U1 C1U H1U2 109.5
C2U C1U H1U3 109.5
H1U1 C1U H1U3 109.5
H1U2 C1U H1U3 109.5
C1U C2U C3U 117.9(18)
C1U C2U H2U1 107.8
C3U C2U H2U1 107.8
C1U C2U H2U2 107.8
C3U C2U H2U2 107.8
H2U1 C2U H2U2 107.2
C2U C3U C4U 112.0(17)
C2U C3U H3U1 109.2
C4U C3U H3U1 109.2
C2U C3U H3U2 109.2
C4U C3U H3U2 109.2
H3U1 C3U H3U2 107.9
C3U C4U C5U 109.4(16)
C3U C4U H4U1 109.8
C5U C4U H4U1 109.8
C3U C4U H4U2 109.8
C5U C4U H4U2 109.8
H4U1 C4U H4U2 108.2
C4U C5U H5U1 109.5
C4U C5U H5U2 109.5
H5U1 C5U H5U2 109.5
C4U C5U H5U3 109.5
H5U1 C5U H5U3 109.5
H5U2 C5U H5U3 109.5
C2V C1V H1V1 109.5
C2V C1V H1V2 109.5
H1V1 C1V H1V2 109.5
C2V C1V H1V3 109.5
H1V1 C1V H1V3 109.5
H1V2 C1V H1V3 109.5
C1V C2V C3V 103(2)
C1V C2V H2V1 111.1
C3V C2V H2V1 111.1
C1V C2V H2V2 111.1
C3V C2V H2V2 111.1
H2V1 C2V H2V2 109.1
C4V C3V C2V 108(2)
C4V C3V H3V1 110.1
C2V C3V H3V1 110.1
C4V C3V H3V2 110.1
C2V C3V H3V2 110.1
H3V1 C3V H3V2 108.4
C5V C4V C3V 102(2)
C5V C4V H4V1 111.4
C3V C4V H4V1 111.4
C5V C4V H4V2 111.4
C3V C4V H4V2 111.4
H4V1 C4V H4V2 109.2
C4V C5V H5V1 109.5
C4V C5V H5V2 109.5
H5V1 C5V H5V2 109.5
C4V C5V H5V3 109.5
H5V1 C5V H5V3 109.5
H5V2 C5V H5V3 109.5

loop_
_geom_bond_atom_site_label_1
_geom_bond_atom_site_label_2
_geom_bond_distance
Fe1 C3A 2.010(15)
Fe1 C14 2.025(7)
Fe1 C2A 2.033(14)
Fe1 C1A 2.035(14)
Fe1 C15 2.042(6)
Fe1 C4A 2.043(17)
Fe1 C5A 2.045(15)
Fe1 C11 2.045(6)
Fe1 C13 2.045(6)
Fe1 C4 2.049(15)
Fe1 C12 2.055(6)
Fe1 C1 2.055(13)
C1 C2 1.400(13)
C1 C5 1.438(13)
C1 C6 1.496(14)
C2 C3 1.418(13)
C2 C7 1.529(13)
C3 C4 1.428(14)
C3 C8 1.509(14)
C4 C5 1.428(14)
C4 C9 1.509(13)
C5 C10 1.499(14)
C6 H6A 0.9800
C6 H6B 0.9800
C6 H6C 0.9800
C7 H7A 0.9800
C7 H7B 0.9800
C7 H7C 0.9800
C8 H8A 0.9800
C8 H8B 0.9800
C8 H8C 0.9800
C9 H9A 0.9800
C9 H9B 0.9800
C9 H9C 0.9800
C10 H10A 0.9800
C10 H10B 0.9800
C10 H10C 0.9800
C1A C2A 1.422(14)
C1A C5A 1.435(14)
C1A C6A 1.502(15)
C2A C3A 1.433(14)
C2A C7A 1.502(14)
C3A C4A 1.439(15)
C3A C8A 1.486(15)
C4A C5A 1.425(15)
C4A C9A 1.508(15)
C5A C10A 1.517(15)
C6A H6A1 0.9800
C6A H6A2 0.9800
C6A H6A3 0.9800
C7A H7A1 0.9800
C7A H7A2 0.9800
C7A H7A3 0.9800
C8A H8A1 0.9800
C8A H8A2 0.9800
C8A H8A3 0.9800
C9A H9A1 0.9800
C9A H9A2 0.9800
C9A H9A3 0.9800
C10A H10D 0.9800
C10A H10E 0.9800
C10A H10F 0.9800
C11 N1 1.409(7)
C11 C12 1.417(8)
C11 C15 1.442(8)
C12 C13 1.407(9)
C12 H12 0.9500
C13 C14 1.403(9)
C13 H13 0.9500
C14 C15 1.454(8)
C14 H14 0.9500
C15 C16 1.430(8)
C16 N2 1.319(7)
C16 C17 1.432(9)
N2 C19 1.473(9)
N2 C22 1.489(8)
C19 C20 1.514(9)
C19 H19A 0.9900
C19 H19B 0.9900
C20 C21 1.492(12)
C20 H20A 0.9900
C20 H20B 0.9900
C21 C22 1.541(9)
C21 H21A 0.9900
C21 H21B 0.9900
C22 H22A 0.9900
C22 H22B 0.9900
C17 C18 1.342(8)
C17 H17 0.9500
C18 N1 1.378(8)
C18 H18 0.9500
N1 C23 1.406(7)
C23 O1 1.210(7)
C23 C24 1.524(9)
C24 F1 1.406(8)
C24 C32 1.516(9)
C24 C25 1.546(9)
C25 C26 1.494(10)
C25 H25A 0.9900
C25 H25B 0.9900
C26 C27 1.396(12)
C26 C31 1.407(10)
C27 C28 1.379(11)
C27 H27 0.9500
C28 C29 1.409(12)
C28 H28 0.9500
C29 C30 1.354(13)
C29 H29 0.9500
C30 C31 1.391(11)
C30 H30 0.9500
C31 H31 0.9500
C32 C37 1.376(9)
C32 C33 1.383(10)
C33 C34 1.351(10)
C33 H33 0.9500
C34 C35 1.403(11)
C34 H34 0.9500
C35 C36 1.371(12)
C35 H35 0.9500
C36 C37 1.376(10)
C36 H36 0.9500
C37 H37 0.9500
Fe2 C213 1.974(11)
Fe2 C214 1.988(11)
Fe2 C215 1.999(10)
Fe2 C212 2.009(10)
Fe2 C211 2.008(10)
Fe2 C204 2.042(11)
Fe2 C203 2.045(10)
Fe2 C202 2.055(9)
Fe2 C205 2.062(11)
Fe2 C201 2.064(10)
C201 C202 1.422(11)
C201 C205 1.440(11)
C201 C206 1.496(11)
C202 C203 1.428(11)
C202 C207 1.506(11)
C203 C204 1.409(11)
C203 C208 1.504(11)
C204 C205 1.424(11)
C204 C209 1.502(12)
C205 C210 1.506(11)
C206 H20C 0.9800
C206 H20D 0.9800
C206 H20E 0.9800
C207 H20F 0.9800
C207 H20G 0.9800
C207 H20H 0.9800
C208 H20I 0.9800
C208 H20J 0.9800
C208 H20K 0.9800
C209 H20L 0.9800
C209 H20M 0.9800
C209 H20N 0.9800
C210 H21C 0.9800
C210 H21D 0.9800
C210 H21E 0.9800
C211 C212 1.401(9)
C211 N201 1.426(7)
C211 C215 1.444(9)
C212 C213 1.413(10)
C212 H212 0.9500
C213 C214 1.401(10)
C213 H213 0.9500
C214 C215 1.445(8)
C214 H214 0.9500
C215 C216 1.422(8)
C216 N202 1.313(8)
C216 C217 1.444(8)
N202 C222 1.466(8)
N202 C219 1.481(8)
C219 C220 1.491(10)
C219 H21F 0.9900
C219 H21G 0.9900
C220 C221 1.492(10)
C220 H22C 0.9900
C220 H22D 0.9900
C221 C222 1.516(10)
C221 H22E 0.9900
C221 H22F 0.9900
C222 H22G 0.9900
C222 H22H 0.9900
C217 C218 1.344(8)
C217 H217 0.9500
C218 N201 1.374(8)
C218 H218 0.9500
N201 C223 1.43(3)
C223 O201 1.19(3)
C223 C224 1.49(3)
C224 F201 1.41(3)
C224 C225 1.46(3)
C224 C232 1.47(3)
C225 C226 1.56(3)
C225 H22I 0.9900
C225 H22J 0.9900
C226 C227 1.38(3)
C226 C231 1.41(3)
C227 C228 1.38(3)
C227 H227 0.9500
C228 C229 1.35(3)
C228 H228 0.9500
C229 C230 1.41(3)
C229 H229 0.9500
C230 C231 1.38(3)
C230 H230 0.9500
C231 H231 0.9500
C232 C237 1.36(3)
C232 C233 1.39(2)
C233 C234 1.41(3)
C233 H233 0.9500
C234 C235 1.42(3)
C234 H234 0.9500
C235 C236 1.25(3)
C235 H235 0.9500
C236 C237 1.43(3)
C236 H236 0.9500
C237 H237 0.9500
Fe2B C03B 2.020(18)
Fe2B C04B 2.021(18)
Fe2B C01B 2.025(18)
Fe2B C02B 2.042(17)
Fe2B C05B 2.067(18)
C01B C02B 1.424(16)
C01B C05B 1.431(16)
C01B C06B 1.500(16)
C02B C03B 1.431(16)
C02B C07B 1.501(16)
C03B C04B 1.430(16)
C03B C08B 1.516(16)
C04B C05B 1.415(16)
C04B C09B 1.502(17)
C05B C10B 1.511(16)
C06B H06A 0.9800
C06B H06B 0.9800
C06B H06C 0.9800
C07B H07A 0.9800
C07B H07B 0.9800
C07B H07C 0.9800
C08B H08A 0.9800
C08B H08B 0.9800
C08B H08C 0.9800
C09B H09A 0.9800
C09B H09B 0.9800
C09B H09C 0.9800
C10B H10G 0.9800
C10B H10H 0.9800
C10B H10I 0.9800
C23B O01B 1.20(2)
C23B C24B 1.54(2)
C24B F01B 1.41(3)
C24B C32B 1.53(2)
C24B C25B 1.61(2)
C25B C26B 1.50(2)
C25B H25C 0.9900
C25B H25D 0.9900
C26B C31B 1.40(2)
C26B C27B 1.41(2)
C27B C28B 1.37(2)
C27B H27B 0.9500
C28B C29B 1.389(19)
C28B H28B 0.9500
C29B C30B 1.36(2)
C29B H29B 0.9500
C30B C31B 1.39(2)
C30B H30B 0.9500
C31B H31B 0.9500
C32B C33B 1.385(19)
C32B C37B 1.388(19)
C33B C34B 1.35(2)
C33B H33B 0.9500
C34B C35B 1.45(2)
C34B H34B 0.9500
C35B C36B 1.37(2)
C35B H35B 0.9500
C36B C37B 1.398(18)
C36B H36B 0.9500
C37B H37B 0.9500
C101 B3 1.717(11)
C101 B4 1.730(10)
C101 B5 1.732(10)
C101 B2 1.734(10)
C101 B1 1.741(10)
C101 H101 0.9900
B1 B6 1.737(10)
B1 B7 1.768(11)
B1 B5 1.773(9)
B1 B2 1.782(11)
B1 H1 1.1200
B2 B3 1.727(12)
B2 B8 1.740(11)
B2 B7 1.752(11)
B2 H2 1.1200
B3 B8 1.747(10)
B3 B9 1.751(10)
B3 B4 1.769(10)
B3 H3 1.1200
B4 B5 1.751(12)
B4 B10 1.761(10)
B4 B9 1.772(11)
B4 H4 1.1200
B5 B6 1.741(9)
B5 B10 1.752(10)
B5 H5 1.1200
B6 B10 1.740(11)
B6 B11 1.752(11)
B6 B7 1.767(10)
B6 H6 1.1200
B7 B8 1.746(11)
B7 B11 1.759(11)
B7 H7 1.1200
B8 B11 1.747(10)
B8 B9 1.776(10)
B8 H8 1.1200
B9 B11 1.760(11)
B9 B10 1.779(11)
B9 H9 1.1200
B10 B11 1.752(10)
B10 H10 1.1200
B11 H11 1.1200
C102 B14 1.673(17)
C102 B13 1.704(16)
C102 B15 1.711(17)
C102 B16 1.740(15)
C102 B12 1.750(15)
C102 H102 0.9900
B12 B17 1.726(17)
B12 B16 1.746(16)
B12 B18 1.780(18)
B12 B13 1.807(16)
B12 H12A 1.1200
B13 B18 1.724(17)
B13 B14 1.734(17)
B13 B19 1.755(18)
B13 H13A 1.1200
B14 B20 1.732(17)
B14 B19 1.743(18)
B14 B15 1.793(15)
B14 H14A 1.1200
B15 B20 1.709(17)
B15 B21 1.735(15)
B15 B16 1.748(16)
B15 H15 1.1200
B16 B17 1.723(16)
B16 B21 1.747(17)
B16 H16 1.1200
B17 B21 1.733(16)
B17 B18 1.775(15)
B17 B22 1.780(17)
B17 H17A 1.1200
B18 B19 1.711(17)
B18 B22 1.744(16)
B18 H18A 1.1200
B19 B22 1.698(17)
B19 B20 1.827(15)
B19 H19 1.1200
B20 B21 1.772(16)
B20 B22 1.795(16)
B20 H20 1.1200
B21 B22 1.769(14)
B21 H21 1.1200
B22 H22 1.1200
C02A B14A 1.70(2)
C02A B16A 1.72(2)
C02A B13A 1.72(2)
C02A B12A 1.72(2)
C02A B15A 1.76(2)
C02A H02A 1.1200
B12A B17A 1.72(2)
B12A B18A 1.76(2)
B12A B13A 1.78(2)
B12A B16A 1.78(2)
B12A H12B 1.1200
B13A B14A 1.72(2)
B13A B18A 1.72(2)
B13A B19A 1.76(2)
B13A H13B 1.1200
B14A B19A 1.75(2)
B14A B20A 1.79(2)
B14A B15A 1.80(2)
B14A H14B 1.1200
B15A B16A 1.72(2)
B15A B20A 1.73(2)
B15A B21A 1.79(2)
B15A H15A 1.1200
B16A B17A 1.72(2)
B16A B21A 1.77(2)
B16A H16A 1.1200
B17A B21A 1.72(2)
B17A B18A 1.77(2)
B17A B22A 1.78(2)
B17A H17B 1.1200
B18A B22A 1.73(2)
B18A B19A 1.74(2)
B18A H18B 1.1200
B19A B22A 1.70(2)
B19A B20A 1.78(2)
B19A H19C 1.1200
B20A B21A 1.77(2)
B20A B22A 1.78(2)
B20A H20O 1.1200
B21A B22A 1.75(2)
B21A H21H 1.1200
B22A H22K 1.1200
C1S Cl1S 1.667(16)
C1S Cl2S 1.674(16)
C1S H1S1 0.9900
C1S H1S2 0.9900
C1T C2T 1.50(3)
C1T H1T1 0.9800
C1T H1T2 0.9800
C1T H1T3 0.9800
C2T C3T 1.66(3)
C2T H2T1 0.9900
C2T H2T2 0.9900
C3T C4T 1.55(3)
C3T H3T1 0.9900
C3T H3T2 0.9900
C4T C5T 1.51(3)
C4T H4T1 0.9900
C4T H4T2 0.9900
C5T H5T1 0.9800
C5T H5T2 0.9800
C5T H5T3 0.9800
C1U C2U 1.488(18)
C1U H1U1 0.9800
C1U H1U2 0.9800
C1U H1U3 0.9800
C2U C3U 1.52(2)
C2U H2U1 0.9900
C2U H2U2 0.9900
C3U C4U 1.55(2)
C3U H3U1 0.9900
C3U H3U2 0.9900
C4U C5U 1.58(2)
C4U H4U1 0.9900
C4U H4U2 0.9900
C5U H5U1 0.9800
C5U H5U2 0.9800
C5U H5U3 0.9800
C1V C2V 1.57(3)
C1V H1V1 0.9800
C1V H1V2 0.9800
C1V H1V3 0.9800
C2V C3V 1.58(3)
C2V H2V1 0.9900
C2V H2V2 0.9900
C3V C4V 1.57(3)
C3V H3V1 0.9900
C3V H3V2 0.9900
C4V C5V 1.54(3)
C4V H4V1 0.9900
C4V H4V2 0.9900
C5V H5V1 0.9800
C5V H5V2 0.9800
C5V H5V3 0.9800
